data_7716213
loop_
_publ_author_name
'Jo, Minyoung'
'Amanyazova, Botagoz'
'Yergeshbayeva, Sandugash'
'Gakiya-Teruya, Miguel'
'&#xdc;ng&#xf6;r, &#xd6;kten'
'Lopez Rivera, Paola'
'Jen, Natalie'
'Lukyanenko, Evgeny'
'Kurkin, Alexander V.'
'Erkasov, Rakhmetulla'
'Meisel, Mark W.'
'Hauser, Andreas'
'Chakraborty, Pradip'
'Shatruk, Michael'

_publ_section_title
;
 Light-induced spin-state switching in Fe(II) spin-crossover complexes
 with thiazole-based chelating ligands.
;
_journal_issue 25
_journal_name_full 'Dalton transactions (Cambridge, England : 2003)'
_journal_page_first 10511
_journal_page_last 10520
_journal_paper_doi 10.1039/d4dt00308j
_journal_volume 53
_journal_year 2024
_chemical_formula_moiety 'C18 H15 Fe N9 S3, 2(Cl O4), 2(C6 H5 N3 S)'
_chemical_formula_sum 'C30 H25 Cl2 Fe N15 O8 S5'
_chemical_formula_weight 1010.70
_space_group_crystal_system orthorhombic
_space_group_IT_number 33
_space_group_name_Hall 'P 2c -2n'
_space_group_name_H-M_alt 'P n a 21'
_atom_sites_solution_hydrogens geom
_audit_creation_date 2024-01-13
_audit_creation_method
;
Olex2 1.5
(compiled 2023.08.24 svn.re1ec1418 for OlexSys, GUI svn.r6817)
;
_audit_update_record
;
2024-01-13 deposited with the CCDC.	2024-05-29 downloaded from the CCDC.
;
_cell_angle_alpha 90
_cell_angle_beta 90
_cell_angle_gamma 90
_cell_formula_units_Z 12
_cell_length_a 17.8075(6)
_cell_length_b 15.1011(3)
_cell_length_c 44.5307(8)
_cell_measurement_reflns_used 16016
_cell_measurement_temperature 99.9(3)
_cell_measurement_theta_max 31.0030
_cell_measurement_theta_min 3.2660
_cell_volume 11974.9(5)
_computing_cell_refinement 'CrysAlisPro 1.171.42.85a (Rigaku OD, 2023)'
_computing_data_collection 'CrysAlisPro 1.171.42.85a (Rigaku OD, 2023)'
_computing_data_reduction 'CrysAlisPro 1.171.42.85a (Rigaku OD, 2023)'
_computing_molecular_graphics 'Olex2 1.5 (Dolomanov et al., 2009)'
_computing_publication_material 'Olex2 1.5 (Dolomanov et al., 2009)'
_computing_structure_refinement 'SHELXL 2018/3 (Sheldrick, 2015)'
_computing_structure_solution 'SHELXT 2018/2 (Sheldrick, 2018)'
_diffrn_ambient_environment N~2~
_diffrn_ambient_temperature 99.9(3)
_diffrn_detector 'Hybrid Pixel Array Detector'
_diffrn_detector_area_resol_mean 10.0000
_diffrn_detector_type HyPix
_diffrn_measured_fraction_theta_full 0.997
_diffrn_measured_fraction_theta_max 0.997
_diffrn_measurement_details
;
List of Runs (angles in degrees, time in seconds):

  # Type    Start    End  Width  t~exp~   \w     \q     \k     \f   Frames
#--------------------------------------------------------------------------
  1  \w     -9.00  35.08   0.38   38.99    --    4.78 -94.00-113.00  116
  2  \w    -34.00   1.34   0.38   38.99    --   -5.09 -94.00-113.00   93
  3  \w    -35.00  -4.98   0.38   38.99    --   -5.09  94.00  -2.00   79
  4  \w    -25.00  26.30   0.38   38.99    --    4.78 -77.00   0.00  135
  5  \w     -7.00  33.28   0.38   38.99    --    4.78 -99.00-180.00  106
  6  \w     -7.00  18.08   0.38   38.99    --    4.78 -99.00 120.00   66
  7  \w    -53.00  19.20   0.38   38.99    --    4.78 -57.00 120.00  190
  8  \w    -14.00  26.28   0.38   38.99    --    4.78 -77.00  30.00  106
  9  \w    -25.00  15.28   0.38   38.99    --   -5.09 -77.00 -60.00  106
 10  \w     -7.00  26.06   0.38   38.99    --   -5.09 -99.00  90.00   87
 11  \w    -23.00   5.12   0.38   38.99    --   -5.09 -77.00 -30.00   74
 12  \w    -52.00  -7.92   0.38   38.99    --   -5.09 -57.00  60.00  116
 13  \w    -27.00  10.24   0.38   38.99    --   -5.09  77.00-180.00   98
 14  \w    -28.00   5.06   0.38   38.99    --   -5.09  77.00-120.00   87
;
_diffrn_measurement_device 'four-circle diffractometer'
_diffrn_measurement_device_type 'XtaLAB Synergy, Dualflex, HyPix'
_diffrn_measurement_method '\w scans'
_diffrn_orient_matrix_type 'CrysAlisPro convention (1999,Acta A55,543-557)'
_diffrn_orient_matrix_UB_11 0.0237718000
_diffrn_orient_matrix_UB_12 -0.0016833000
_diffrn_orient_matrix_UB_13 -0.0346386000
_diffrn_orient_matrix_UB_21 -0.0376526000
_diffrn_orient_matrix_UB_22 -0.0209813000
_diffrn_orient_matrix_UB_23 -0.0172833000
_diffrn_orient_matrix_UB_31 -0.0176993000
_diffrn_orient_matrix_UB_32 0.0421077000
_diffrn_orient_matrix_UB_33 -0.0099375000
_diffrn_radiation_monochromator mirror
_diffrn_radiation_probe x-ray
_diffrn_radiation_type 'Mo K\a'
_diffrn_radiation_wavelength 0.71073
_diffrn_reflns_av_R_equivalents 0.0829
_diffrn_reflns_av_unetI/netI 0.0473
_diffrn_reflns_Laue_measured_fraction_full 0.997
_diffrn_reflns_Laue_measured_fraction_max 0.997
_diffrn_reflns_limit_h_max 22
_diffrn_reflns_limit_h_min -22
_diffrn_reflns_limit_k_max 18
_diffrn_reflns_limit_k_min -18
_diffrn_reflns_limit_l_max 55
_diffrn_reflns_limit_l_min -55
_diffrn_reflns_number 170932
_diffrn_reflns_point_group_measured_fraction_full 0.994
_diffrn_reflns_point_group_measured_fraction_max 0.994
_diffrn_reflns_theta_full 25.242
_diffrn_reflns_theta_max 26.373
_diffrn_reflns_theta_min 3.225
_diffrn_source 'micro-focus sealed X-ray tube'
_diffrn_source_type 'PhotonJet (Mo) X-ray Source'
_exptl_absorpt_coefficient_mu 0.844
_exptl_absorpt_correction_T_max 1.00000
_exptl_absorpt_correction_T_min 0.42733
_exptl_absorpt_correction_type multi-scan
_exptl_absorpt_process_details
;
CrysAlisPro 1.171.42.85a (Rigaku Oxford Diffraction, 2023)
Empirical absorption correction using spherical harmonics,
implemented in SCALE3 ABSPACK scaling algorithm.
;
_exptl_crystal_colour red
_exptl_crystal_density_diffrn 1.682
_exptl_crystal_description block
_exptl_crystal_F_000 6168
_exptl_crystal_preparation 'Magnetic properties'
_exptl_crystal_recrystallization_method 'Re-crystallisation from solvent: acetonitrile, diethyl ether'
_exptl_crystal_size_max 0.368
_exptl_crystal_size_mid 0.142
_exptl_crystal_size_min 0.117
_refine_diff_density_max 3.657
_refine_diff_density_min -1.482
_refine_diff_density_rms 0.263
_refine_ls_abs_structure_details
;
 Refined as an inversion twin.
;
_refine_ls_abs_structure_Flack 0.56(5)
_refine_ls_extinction_method none
_refine_ls_goodness_of_fit_ref 1.853
_refine_ls_hydrogen_treatment constr
_refine_ls_matrix_type full
_refine_ls_number_parameters 872
_refine_ls_number_reflns 24344
_refine_ls_number_restraints 13
_refine_ls_restrained_S_all 1.853
_refine_ls_R_factor_all 0.1580
_refine_ls_R_factor_gt 0.1494
_refine_ls_shift/su_max 0.001
_refine_ls_shift/su_mean 0.000
_refine_ls_structure_factor_coef Fsqd
_refine_ls_weighting_details 'w=1/[\s^2^(Fo^2^)+(0.2000P)^2^] where P=(Fo^2^+2Fc^2^)/3'
_refine_ls_weighting_scheme calc
_refine_ls_wR_factor_gt 0.4148
_refine_ls_wR_factor_ref 0.4222
_reflns_Friedel_coverage 0.968
_reflns_Friedel_fraction_full 0.992
_reflns_Friedel_fraction_max 0.991
_reflns_number_gt 21568
_reflns_number_total 24344
_reflns_threshold_expression 'I > 2\s(I)'
_cod_data_source_file d4dt00308j2.cif
_cod_data_source_block str3-100K
_cod_depositor_comments 'Adding full bibliography for 7716207--7716213.cif.'
_cod_database_code 7716213
_shelx_shelxl_version_number 2018/3
_chemical_oxdiff_formula FeC34H34Cl2O8S6N6
_shelx_space_group_comment
;
The symmetry employed for this shelxl refinement is uniquely defined
by the following loop, which should always be used as a source of
symmetry information in preference to the above space-group names.
They are only intended as comments.
;
_olex2_refinement_description
;
1. Twinned data refinement
 Scales: 0.44(5)
 0.56(5)
2. Fixed Uiso
 At 1.2 times of:
  All C(H) groups, All C(H,H) groups, All N(H) groups
3. Shared sites
{N9, C13A}
{C13, N9A}
{N18, C18A}
{C31, N31A}
{N27, C27A}
{C49, N49A}
4. Restrained distances
 C16-C17
 1.38 with sigma of 0.01
 C18-C17
 1.38 with sigma of 0.01
 C14-C17A
 1.38 with sigma of 0.01
 C15-C17A
 1.38 with sigma of 0.01
 C34-C35
 1.38 with sigma of 0.01
 C36-C35
 1.38 with sigma of 0.01
 C32-C35A
 1.38 with sigma of 0.01
 C33-C35A
 1.38 with sigma of 0.01
 C50-C53
 1.38 with sigma of 0.01
 C51-C53
 1.38 with sigma of 0.01
 C52-C53A
 1.38 with sigma of 0.01
 C54-C53A
 1.38 with sigma of 0.01
5. Uiso/Uaniso restraints and constraints
Uanis(S3) = Uanis(S3A) = Uanis(C17) = Uanis(C17A)
Uanis(S6) = Uanis(S6A) = Uanis(C35) = Uanis(C35A)
Uanis(S9) = Uanis(S9A) = Uanis(C53) = Uanis(C53A)
Uiso(N9) = Uiso(C13A)
Uiso(C13) = Uiso(N9A)
Uiso(N18) = Uiso(C18A)
Uiso(C31) = Uiso(N31A)
Uiso(N27) = Uiso(C27A)
Uiso(C49) = Uiso(N49A)
6. Others
 Sof(S6A)=Sof(N31A)=Sof(H31A)=Sof(C18A)=Sof(H18C)=Sof(H32A)=Sof(C35A)=
 Sof(H35A)=Sof(H36A)=1-FVAR(1)
 Sof(S6)=Sof(N18)=Sof(H18B)=Sof(C31)=Sof(H31)=Sof(H32)=Sof(C35)=Sof(H35)=
 Sof(H36)=FVAR(1)
 Sof(S3A)=Sof(N9A)=Sof(H9A)=Sof(C13A)=Sof(H13A)=Sof(H14A)=Sof(C17A)=Sof(H17A)=
 Sof(H18A)=1-FVAR(2)
 Sof(S3)=Sof(N9)=Sof(H9)=Sof(C13)=Sof(H13)=Sof(H14)=Sof(C17)=Sof(H17)=Sof(H18)=
 FVAR(2)
 Sof(S9A)=Sof(N49A)=Sof(H49A)=Sof(C27A)=Sof(H27A)=Sof(H50A)=Sof(C53A)=
 Sof(H53A)=Sof(H54A)=1-FVAR(3)
 Sof(S9)=Sof(N27)=Sof(H27)=Sof(C49)=Sof(H49)=Sof(H50)=Sof(C53)=Sof(H53)=
 Sof(H54)=FVAR(3)
7.a Aromatic/amide H refined with riding coordinates:
 N3(H3), N6(H6), N9(H9), N9A(H9A), N12(H12A), N15(H15), N18(H18B), N21(H21),
 N24(H24A), N27(H27), N30(H30A), N31A(H31A), N33(H33), N36(H36B), N39(H39),
 N42(H42A), N45(H45), N49A(H49A), C1(H1), C2(H2), C5(H5), C6(H6A), C7(H7),
 C8(H8), C11(H11), C12(H12), C13(H13), C13A(H13A), C14(H14), C14(H14A),
 C17(H17), C17A(H17A), C18(H18A), C18(H18), C18A(H18C), C19(H19), C20(H20),
 C23(H23), C24(H24), C25(H25), C26(H26), C27A(H27A), C29(H29), C30(H30),
 C31(H31), C32(H32A), C32(H32), C35(H35), C35A(H35A), C36(H36A), C36(H36),
 C37(H37), C38(H38), C41(H41), C42(H42), C43(H43), C44(H44), C47(H47), C48(H48),
  C49(H49), C50(H50A), C50(H50), C53(H53), C53A(H53A), C54(H54), C54(H54A),
 C55(H55), C56(H56), C59(H59), C60(H60), C61(H61), C62(H62), C65(H65), C66(H66),
  C67(H67), C68(H68), C71(H71), C72(H72), C73(H73), C74(H74), C77(H77),
 C78(H78), C79(H79), C80(H80), C83(H83), C84(H84), C85(H85), C86(H86), C89(H89),
  C90(H90)
;
_olex2_submission_special_instructions 'No special instructions were received'
_oxdiff_exptl_absorpt_empirical_details
;
Empirical correction (ABSPACK) includes:
- Absorption correction using spherical harmonics
- Frame scaling
- Detector area scaling
;
_oxdiff_exptl_absorpt_empirical_full_max 1.748
_oxdiff_exptl_absorpt_empirical_full_min 0.458

loop_
_space_group_symop_operation_xyz
'x, y, z'
'-x, -y, z+1/2'
'-x+1/2, y+1/2, z+1/2'
'x+1/2, -y+1/2, z'

loop_
_atom_site_label
_atom_site_type_symbol
_atom_site_fract_x
_atom_site_fract_y
_atom_site_fract_z
_atom_site_U_iso_or_equiv
_atom_site_adp_type
_atom_site_occupancy
_atom_site_site_symmetry_order
_atom_site_calc_flag
_atom_site_refinement_flags_posn
_atom_site_refinement_flags_adp
_atom_site_refinement_flags_occupancy
_atom_site_disorder_assembly
_atom_site_disorder_group
Fe1 Fe 0.22242(15) 0.22575(12) 0.42476(5) 0.0213(5) Uani 1 1 d . . . . .
Fe2 Fe 0.29420(18) 0.22885(18) 0.09129(6) 0.0383(7) Uani 1 1 d . . . . .
Fe3 Fe 0.25780(11) 0.74235(12) 0.25804(6) 0.0201(4) Uani 1 1 d . . . . .
Cl1 Cl 0.3598(3) 0.7311(3) 0.47349(11) 0.0440(12) Uani 1 1 d . . . . .
Cl2 Cl 0.0985(2) 0.7331(2) 0.37641(8) 0.0224(7) Uani 1 1 d . . . . .
Cl3 Cl 0.0938(2) 0.2288(3) 0.30804(10) 0.0314(9) Uani 1 1 d . . . . .
Cl4 Cl 0.4238(3) 0.2262(3) 0.20869(11) 0.0446(11) Uani 1 1 d . . . . .
Cl5 Cl 0.4158(3) 0.7359(3) 0.14040(9) 0.0328(9) Uani 1 1 d . . . . .
Cl6 Cl 0.1387(3) 0.7249(3) 0.04225(10) 0.0391(11) Uani 1 1 d . . . . .
S1 S 0.0069(3) 0.2836(3) 0.46798(9) 0.0281(9) Uani 1 1 d . . . . .
S2 S 0.4381(3) 0.2833(2) 0.38109(9) 0.0257(8) Uani 1 1 d . . . . .
S3 S 0.1473(6) -0.0405(5) 0.4000(2) 0.0289(12) Uani 0.486(11) 1 d . . P A 1
S3A S 0.2992(6) -0.0385(5) 0.4505(2) 0.0289(12) Uani 0.514(11) 1 d . . P A 2
S4 S 0.5116(3) 0.2818(3) 0.04751(12) 0.0446(12) Uani 1 1 d . . . . .
S5 S 0.0797(3) 0.2854(3) 0.13586(12) 0.0404(11) Uani 1 1 d . . . . .
S6 S 0.3686(8) -0.0331(6) 0.1165(3) 0.0524(19) Uani 0.551(13) 1 d . . P B 1
S6A S 0.2123(9) -0.0365(8) 0.0683(3) 0.0524(19) Uani 0.449(13) 1 d . . P B 2
S7 S 0.0428(2) 0.7851(3) 0.21189(9) 0.0249(8) Uani 1 1 d . . . . .
S8 S 0.4728(2) 0.7860(2) 0.30395(9) 0.0235(8) Uani 1 1 d . . . . .
S9 S 0.1830(5) 0.4755(5) 0.2818(2) 0.0263(11) Uani 0.538(11) 1 d . . P C 1
S9A S 0.3340(5) 0.4731(6) 0.2364(2) 0.0263(11) Uani 0.462(11) 1 d . . P C 2
S10 S 0.0330(5) 0.4419(5) 0.53350(18) 0.077(2) Uani 1 1 d . . . . .
S11 S 0.4285(3) 0.9373(4) 0.36962(14) 0.0561(14) Uani 1 1 d . . . . .
S12 S 0.4156(4) 0.4451(4) 0.31661(13) 0.0529(14) Uani 1 1 d . . . . .
S13 S 0.1042(5) 0.4436(5) 0.19906(18) 0.075(2) Uani 1 1 d . . . . .
S14 S 0.5875(4) 0.5614(4) 0.14730(16) 0.0638(16) Uani 1 1 d . . . . .
S15 S 0.4724(5) 0.4386(5) -0.01960(17) 0.079(2) Uani 1 1 d . . . . .
O1 O 0.3687(19) 0.7975(19) 0.4948(6) 0.122(9) Uiso 1 1 d . . . . .
O2 O 0.3595(11) 0.6385(11) 0.4806(4) 0.063(4) Uiso 1 1 d . . . . .
O3 O 0.4194(13) 0.7508(13) 0.4534(5) 0.078(6) Uiso 1 1 d . . . . .
O4 O 0.2897(9) 0.7484(9) 0.4575(3) 0.050(3) Uiso 1 1 d . . . . .
O5 O 0.1683(9) 0.7504(9) 0.3929(3) 0.044(3) Uiso 1 1 d . . . . .
O6 O 0.0367(9) 0.7540(9) 0.3961(3) 0.047(3) Uiso 1 1 d . . . . .
O7 O 0.0952(9) 0.6447(10) 0.3686(4) 0.056(4) Uiso 1 1 d . . . . .
O8 O 0.1060(10) 0.7742(10) 0.3473(4) 0.054(4) Uiso 1 1 d . . . . .
O9 O 0.0560(12) 0.2441(11) 0.3362(4) 0.066(5) Uiso 1 1 d . . . . .
O10 O 0.1646(11) 0.1794(12) 0.3138(4) 0.070(5) Uiso 1 1 d . . . . .
O11 O 0.0506(14) 0.1599(15) 0.2944(5) 0.096(7) Uiso 1 1 d . . . . .
O12 O 0.1025(13) 0.2936(13) 0.2905(5) 0.082(6) Uiso 1 1 d . . . . .
O13 O 0.4783(19) 0.163(2) 0.2236(7) 0.131(10) Uiso 1 1 d . . . . .
O14 O 0.3608(16) 0.1942(17) 0.2058(6) 0.103(7) Uiso 1 1 d . . . . .
O15 O 0.4589(13) 0.2541(13) 0.1810(5) 0.076(5) Uiso 1 1 d . . . . .
O16 O 0.4243(18) 0.2784(17) 0.2322(6) 0.111(8) Uiso 1 1 d . . . . .
O17 O 0.4212(10) 0.6431(11) 0.1480(4) 0.058(4) Uiso 1 1 d . . . . .
O18 O 0.4135(15) 0.7879(15) 0.1662(5) 0.091(7) Uiso 1 1 d . . . . .
O19 O 0.4853(13) 0.7616(13) 0.1251(5) 0.077(5) Uiso 1 1 d . . . . .
O20 O 0.3511(8) 0.7507(8) 0.1221(3) 0.034(3) Uiso 1 1 d . . . . .
O21 O 0.0803(14) 0.7470(13) 0.0672(5) 0.081(6) Uiso 1 1 d . . . . .
O22 O 0.1235(19) 0.6367(18) 0.0409(6) 0.124(9) Uiso 1 1 d . . . . .
O23 O 0.1259(13) 0.7622(12) 0.0136(4) 0.074(5) Uiso 1 1 d . . . . .
O24 O 0.209(2) 0.7528(18) 0.0541(7) 0.123(10) Uiso 1 1 d . . . . .
N1 N 0.1373(8) 0.2301(8) 0.4527(3) 0.022(3) Uiso 1 1 d . . . . .
N2 N 0.1620(8) 0.3175(9) 0.4039(3) 0.027(3) Uiso 1 1 d . . . . .
N3 N 0.1660(8) 0.3716(8) 0.3805(3) 0.025(3) Uiso 1 1 d . . . . .
H3 H 0.202021 0.372230 0.367678 0.030 Uiso 1 1 calc R U . . .
N4 N 0.3079(7) 0.2285(8) 0.3967(3) 0.020(2) Uiso 1 1 d . . . . .
N5 N 0.2847(7) 0.3176(7) 0.4441(3) 0.018(2) Uiso 1 1 d . . . . .
N6 N 0.2802(7) 0.3696(8) 0.4680(3) 0.022(2) Uiso 1 1 d . . . . .
H6 H 0.245733 0.366884 0.481523 0.026 Uiso 1 1 calc R U . . .
N7 N 0.1747(8) 0.1274(9) 0.4029(3) 0.028(3) Uiso 1 1 d . . . . .
N8 N 0.2698(7) 0.1238(8) 0.4457(3) 0.021(2) Uiso 1 1 d . . . . .
N9 N 0.3293(9) 0.1154(10) 0.4664(3) 0.028(3) Uiso 0.486(11) 1 d . . P A 1
H9 H 0.350182 0.159450 0.475311 0.034 Uiso 0.486(11) 1 calc R U P A 1
N9A N 0.1159(9) 0.1172(10) 0.3833(3) 0.030(3) Uiso 0.514(11) 1 d . . P A 2
H9A H 0.091782 0.160823 0.375547 0.036 Uiso 0.514(11) 1 calc R U P A 2
N10 N 0.3784(10) 0.2360(10) 0.0611(4) 0.037(3) Uiso 1 1 d . . . . .
N11 N 0.3578(9) 0.3188(10) 0.1107(3) 0.034(3) Uiso 1 1 d . . . . .
N12 N 0.3549(10) 0.3699(11) 0.1352(4) 0.044(4) Uiso 1 1 d . . . . .
H12A H 0.318300 0.369995 0.147833 0.052 Uiso 1 1 calc R U . . .
N13 N 0.2119(8) 0.2332(9) 0.1206(3) 0.027(3) Uiso 1 1 d . . . . .
N14 N 0.2356(10) 0.3238(11) 0.0726(4) 0.042(4) Uiso 1 1 d . . . . .
N15 N 0.2384(9) 0.3797(10) 0.0486(3) 0.037(3) Uiso 1 1 d . . . . .
H15 H 0.274591 0.382131 0.035876 0.044 Uiso 1 1 calc R U . . .
N16 N 0.3407(9) 0.1265(10) 0.1109(4) 0.038(3) Uiso 1 1 d . . . . .
N17 N 0.2435(10) 0.1316(11) 0.0703(4) 0.044(4) Uiso 1 1 d . . . . .
N18 N 0.1868(12) 0.1243(13) 0.0501(5) 0.050(4) Uiso 0.551(13) 1 d . . P B 1
H18B H 0.165713 0.168386 0.041309 0.060 Uiso 0.551(13) 1 calc R U P B 1
N19 N 0.1736(8) 0.7447(9) 0.2269(3) 0.029(3) Uiso 1 1 d . . . . .
N20 N 0.1895(6) 0.8302(7) 0.2761(2) 0.016(2) Uiso 1 1 d . . . . .
N21 N 0.1924(8) 0.8887(8) 0.2993(3) 0.027(3) Uiso 1 1 d . . . . .
H21 H 0.229360 0.891793 0.311648 0.032 Uiso 1 1 calc R U . . .
N22 N 0.3409(8) 0.7442(8) 0.2873(3) 0.023(3) Uiso 1 1 d . . . . .
N23 N 0.3241(8) 0.8371(8) 0.2391(3) 0.026(3) Uiso 1 1 d . . . . .
N24 N 0.3245(8) 0.8910(9) 0.2158(3) 0.031(3) Uiso 1 1 d . . . . .
H24A H 0.289830 0.894225 0.202354 0.037 Uiso 1 1 calc R U . . .
N25 N 0.3080(8) 0.6445(9) 0.2369(3) 0.025(3) Uiso 1 1 d . . . . .
N26 N 0.2081(7) 0.6396(8) 0.2784(3) 0.024(3) Uiso 1 1 d . . . . .
N27 N 0.1518(8) 0.6337(9) 0.2983(3) 0.023(3) Uiso 0.538(11) 1 d . . P C 1
H27 H 0.131851 0.678128 0.307340 0.027 Uiso 0.538(11) 1 calc R U P C 1
N28 N 0.1575(9) 0.3889(11) 0.5101(4) 0.039(3) Uiso 1 1 d . . . . .
N29 N 0.1642(7) 0.5465(7) 0.4673(2) 0.016(2) Uiso 1 1 d . . . . .
N30 N 0.1211(11) 0.6136(11) 0.4481(4) 0.048(4) Uiso 1 1 d . . . . .
H30A H 0.139395 0.651450 0.435686 0.058 Uiso 1 1 calc R U . . .
N31 N 0.3021(8) 0.9026(9) 0.3439(3) 0.026(3) Uiso 1 1 d . . . . .
N31A N 0.4010(11) 0.1201(12) 0.1314(4) 0.044(4) Uiso 0.449(13) 1 d . . P B 2
H31A H 0.422847 0.164135 0.139954 0.053 Uiso 0.449(13) 1 calc R U P B 2
N32 N 0.3230(5) 1.0493(6) 0.2986(2) 0.0060(18) Uiso 1 1 d . . . . .
N33 N 0.3876(13) 1.1098(13) 0.2808(5) 0.060(5) Uiso 1 1 d . . . . .
H33 H 0.378427 1.146437 0.266462 0.072 Uiso 1 1 calc R U . . .
N34 N 0.2901(9) 0.3915(9) 0.3396(3) 0.034(3) Uiso 1 1 d . . . . .
N35 N 0.2727(6) 0.5510(7) 0.3811(2) 0.011(2) Uiso 1 1 d . . . . .
N36 N 0.3215(11) 0.6198(11) 0.4002(4) 0.045(4) Uiso 1 1 d . . . . .
H36B H 0.302401 0.660685 0.411252 0.054 Uiso 1 1 calc R U . . .
N37 N 0.2322(9) 0.3882(10) 0.1766(3) 0.037(3) Uiso 1 1 d . . . . .
N38 N 0.2473(9) 0.5521(9) 0.1365(3) 0.033(3) Uiso 1 1 d . . . . .
N39 N 0.1997(15) 0.6121(15) 0.1143(6) 0.075(6) Uiso 1 1 d . . . . .
H39 H 0.219747 0.642677 0.100151 0.090 Uiso 1 1 calc R U . . .
N40 N 0.7102(9) 0.5984(10) 0.1726(3) 0.033(3) Uiso 1 1 d . . . . .
N41 N 0.6952(6) 0.4469(7) 0.2177(2) 0.010(2) Uiso 1 1 d . . . . .
N42 N 0.6361(11) 0.3879(12) 0.2356(4) 0.053(4) Uiso 1 1 d . . . . .
H42A H 0.648237 0.350845 0.249408 0.063 Uiso 1 1 calc R U . . .
N43 N 0.3483(9) 0.3939(10) 0.0059(3) 0.033(3) Uiso 1 1 d . . . . .
N44 N 0.3689(8) 0.5438(9) 0.0512(3) 0.029(3) Uiso 1 1 d . . . . .
N45 N 0.4085(14) 0.6085(14) 0.0679(5) 0.068(6) Uiso 1 1 d . . . . .
H45 H 0.387877 0.645276 0.080136 0.081 Uiso 1 1 calc R U . . .
N49A N 0.3649(8) 0.6352(9) 0.2172(3) 0.024(3) Uiso 0.462(11) 1 d . . P C 2
H49A H 0.385390 0.679101 0.207964 0.029 Uiso 0.462(11) 1 calc R U P C 2
C1 C 0.1169(9) 0.1800(10) 0.4789(3) 0.025(3) Uiso 1 1 d . . . . .
H1 H 0.147315 0.137018 0.487661 0.030 Uiso 1 1 calc R U . . .
C2 C 0.0503(10) 0.2021(11) 0.4890(4) 0.032(4) Uiso 1 1 d . . . . .
H2 H 0.028465 0.176469 0.505903 0.038 Uiso 1 1 calc R U . . .
C3 C 0.0812(8) 0.2860(9) 0.4447(3) 0.018(3) Uiso 1 1 d . . . . .
C4 C 0.0969(9) 0.3386(10) 0.4189(3) 0.026(3) Uiso 1 1 d . . . . .
C5 C 0.0578(9) 0.4073(10) 0.4039(3) 0.028(3) Uiso 1 1 d . . . . .
H5 H 0.012186 0.433538 0.408778 0.033 Uiso 1 1 calc R U . . .
C6 C 0.1059(10) 0.4252(11) 0.3798(4) 0.030(3) Uiso 1 1 d . . . . .
H6A H 0.097337 0.468320 0.365237 0.036 Uiso 1 1 calc R U . . .
C7 C 0.3283(8) 0.1808(10) 0.3716(3) 0.023(3) Uiso 1 1 d . . . . .
H7 H 0.296955 0.138680 0.362927 0.027 Uiso 1 1 calc R U . . .
C8 C 0.3964(10) 0.1995(11) 0.3605(4) 0.031(4) Uiso 1 1 d . . . . .
H8 H 0.418195 0.171428 0.344076 0.037 Uiso 1 1 calc R U . . .
C9 C 0.3614(8) 0.2878(9) 0.4033(3) 0.017(3) Uiso 1 1 d . . . . .
C10 C 0.3480(8) 0.3404(9) 0.4307(3) 0.020(3) Uiso 1 1 d . . . . .
C11 C 0.3845(11) 0.4098(11) 0.4450(4) 0.036(4) Uiso 1 1 d . . . . .
H11 H 0.429732 0.436366 0.439738 0.043 Uiso 1 1 calc R U . . .
C12 C 0.3399(11) 0.4296(12) 0.4679(4) 0.039(4) Uiso 1 1 d . . . . .
H12 H 0.347204 0.475519 0.481521 0.047 Uiso 1 1 calc R U . . .
C13 C 0.1159(9) 0.1172(10) 0.3833(3) 0.030(3) Uiso 0.486(11) 1 d . . P A 1
H13 H 0.089818 0.164377 0.374913 0.036 Uiso 0.486(11) 1 calc R U P A 1
C13A C 0.3293(9) 0.1154(10) 0.4664(3) 0.028(3) Uiso 0.514(11) 1 d . . P A 2
H13A H 0.351886 0.163032 0.476040 0.034 Uiso 0.514(11) 1 calc R U P A 2
C14 C 0.1003(11) 0.0339(12) 0.3777(4) 0.039(4) Uiso 1 1 d D . . . .
H14 H 0.066543 0.016635 0.362898 0.047 Uiso 0.486(11) 1 calc R U P A 1
H14A H 0.066932 0.011683 0.363530 0.047 Uiso 0.514(11) 1 calc R U P A 2
C15 C 0.1915(8) 0.0439(9) 0.4137(3) 0.021(3) Uiso 1 1 d D . . . .
C16 C 0.2529(8) 0.0429(10) 0.4352(3) 0.024(3) Uiso 1 1 d D . . . .
C17 C 0.301(2) -0.0120(16) 0.4510(9) 0.0289(12) Uani 0.486(11) 1 d D . P A 1
H17 H 0.300914 -0.073142 0.448460 0.035 Uiso 0.486(11) 1 calc R U P A 1
C17A C 0.144(2) -0.0132(16) 0.3975(8) 0.0289(12) Uani 0.514(11) 1 d D . P A 2
H17A H 0.142868 -0.074348 0.399830 0.035 Uiso 0.514(11) 1 calc R U P A 2
C18 C 0.3498(9) 0.0288(10) 0.4705(4) 0.030(3) Uiso 1 1 d D . . . .
H18A H 0.388220 0.010702 0.483209 0.036 Uiso 0.514(11) 1 calc R U P A 2
H18 H 0.386309 0.004602 0.482939 0.036 Uiso 0.486(11) 1 calc R U P A 1
C18A C 0.1868(12) 0.1243(13) 0.0501(5) 0.050(4) Uiso 0.449(13) 1 d . . P B 2
H18C H 0.163993 0.171977 0.040591 0.060 Uiso 0.449(13) 1 calc R U P B 2
C19 C 0.3962(12) 0.1867(14) 0.0374(5) 0.045(5) Uiso 1 1 d . . . . .
H19 H 0.364069 0.144867 0.029068 0.054 Uiso 1 1 calc R U . . .
C20 C 0.4649(11) 0.2034(13) 0.0269(4) 0.039(4) Uiso 1 1 d . . . . .
H20 H 0.485200 0.175546 0.010150 0.047 Uiso 1 1 calc R U . . .
C21 C 0.4345(12) 0.2882(13) 0.0695(4) 0.041(4) Uiso 1 1 d . . . . .
C22 C 0.4200(10) 0.3375(11) 0.0983(4) 0.032(4) Uiso 1 1 d . . . . .
C23 C 0.4593(14) 0.4044(15) 0.1124(5) 0.054(5) Uiso 1 1 d . . . . .
H23 H 0.503708 0.432080 0.106619 0.065 Uiso 1 1 calc R U . . .
C24 C 0.4144(13) 0.4193(14) 0.1375(5) 0.047(5) Uiso 1 1 d . . . . .
H24 H 0.425211 0.457841 0.153213 0.057 Uiso 1 1 calc R U . . .
C25 C 0.1932(13) 0.1845(14) 0.1454(5) 0.048(5) Uiso 1 1 d . . . . .
H25 H 0.225085 0.143105 0.154171 0.057 Uiso 1 1 calc R U . . .
C26 C 0.1221(12) 0.2033(13) 0.1560(5) 0.042(4) Uiso 1 1 d . . . . .
H26 H 0.099912 0.174595 0.172252 0.051 Uiso 1 1 calc R U . . .
C27 C 0.1598(12) 0.2866(13) 0.1133(5) 0.042(4) Uiso 1 1 d . . . . .
C27A C 0.1518(8) 0.6337(9) 0.2983(3) 0.023(3) Uiso 0.462(11) 1 d . . P C 2
H27A H 0.130227 0.681742 0.308079 0.027 Uiso 0.462(11) 1 calc R U P C 2
C28 C 0.1728(11) 0.3423(12) 0.0872(4) 0.038(4) Uiso 1 1 d . . . . .
C29 C 0.1322(12) 0.4156(13) 0.0741(4) 0.043(4) Uiso 1 1 d . . . . .
H29 H 0.089402 0.444919 0.080731 0.051 Uiso 1 1 calc R U . . .
C30 C 0.1775(14) 0.4299(15) 0.0479(6) 0.055(5) Uiso 1 1 d . . . . .
H30 H 0.165704 0.468976 0.032426 0.066 Uiso 1 1 calc R U . . .
C31 C 0.4010(11) 0.1201(12) 0.1314(4) 0.044(4) Uiso 0.551(13) 1 d . . P B 1
H31 H 0.424622 0.167719 0.140654 0.053 Uiso 0.551(13) 1 calc R U P B 1
C32 C 0.4195(11) 0.0328(12) 0.1354(4) 0.037(4) Uiso 1 1 d D . . . .
H32A H 0.457698 0.007734 0.146766 0.044 Uiso 0.449(13) 1 calc R U P B 2
H32 H 0.458013 0.013992 0.147922 0.044 Uiso 0.551(13) 1 calc R U P B 1
C33 C 0.3193(13) 0.0489(14) 0.1019(5) 0.049(5) Uiso 1 1 d D . . . .
C34 C 0.2623(12) 0.0502(13) 0.0794(5) 0.043(4) Uiso 1 1 d D . . . .
C35 C 0.218(2) -0.0072(18) 0.0630(9) 0.0524(19) Uani 0.551(13) 1 d D . P B 1
H35 H 0.220592 -0.068653 0.063345 0.063 Uiso 0.551(13) 1 calc R U P B 1
C35A C 0.366(3) -0.008(2) 0.1178(14) 0.0524(19) Uani 0.449(13) 1 d D . P B 2
H35A H 0.360887 -0.068903 0.116790 0.063 Uiso 0.449(13) 1 calc R U P B 2
C36 C 0.1687(13) 0.0423(14) 0.0459(5) 0.053(5) Uiso 1 1 d D . . . .
H36A H 0.133609 0.026154 0.031418 0.063 Uiso 0.449(13) 1 calc R U P B 2
H36 H 0.130186 0.020960 0.033772 0.063 Uiso 0.551(13) 1 calc R U P B 1
C37 C 0.1597(10) 0.6965(11) 0.2032(4) 0.030(3) Uiso 1 1 d . . . . .
H37 H 0.194254 0.656626 0.195288 0.036 Uiso 1 1 calc R U . . .
C38 C 0.0913(9) 0.7094(10) 0.1913(4) 0.027(3) Uiso 1 1 d . . . . .
H38 H 0.073101 0.681020 0.174202 0.032 Uiso 1 1 calc R U . . .
C39 C 0.1183(8) 0.7945(8) 0.2339(3) 0.016(3) Uiso 1 1 d . . . . .
C40 C 0.1239(8) 0.8479(9) 0.2628(3) 0.018(3) Uiso 1 1 d . . . . .
C41 C 0.0875(9) 0.9199(10) 0.2756(3) 0.022(3) Uiso 1 1 d . . . . .
H41 H 0.043972 0.948106 0.269143 0.027 Uiso 1 1 calc R U . . .
C42 C 0.1328(9) 0.9399(10) 0.3007(3) 0.024(3) Uiso 1 1 d . . . . .
H42 H 0.122368 0.981480 0.315575 0.029 Uiso 1 1 calc R U . . .
C43 C 0.3572(8) 0.6936(9) 0.3136(3) 0.019(3) Uiso 1 1 d . . . . .
H43 H 0.323298 0.654008 0.322146 0.023 Uiso 1 1 calc R U . . .
C44 C 0.4231(9) 0.7081(10) 0.3245(4) 0.027(3) Uiso 1 1 d . . . . .
H44 H 0.441983 0.679819 0.341444 0.032 Uiso 1 1 calc R U . . .
C45 C 0.3999(8) 0.7969(9) 0.2804(3) 0.021(3) Uiso 1 1 d . . . . .
C46 C 0.3889(8) 0.8503(9) 0.2550(3) 0.023(3) Uiso 1 1 d . . . . .
C47 C 0.4317(10) 0.9147(11) 0.2409(4) 0.029(3) Uiso 1 1 d . . . . .
H47 H 0.478608 0.936272 0.246472 0.035 Uiso 1 1 calc R U . . .
C48 C 0.3870(10) 0.9398(11) 0.2162(4) 0.032(4) Uiso 1 1 d . . . . .
H48 H 0.399216 0.983544 0.202350 0.039 Uiso 1 1 calc R U . . .
C49 C 0.3649(8) 0.6352(9) 0.2172(3) 0.024(3) Uiso 0.538(11) 1 d . . P C 1
H49 H 0.387056 0.682673 0.207216 0.029 Uiso 0.538(11) 1 calc R U P C 1
C50 C 0.3866(10) 0.5502(11) 0.2132(4) 0.032(3) Uiso 1 1 d D . . . .
H50A H 0.424380 0.532979 0.200038 0.039 Uiso 0.462(11) 1 calc R U P C 2
H50 H 0.425746 0.528638 0.201489 0.039 Uiso 0.538(11) 1 calc R U P C 1
C51 C 0.2901(10) 0.5609(10) 0.2465(4) 0.029(3) Uiso 1 1 d D . . . .
C52 C 0.2294(10) 0.5611(11) 0.2689(4) 0.030(3) Uiso 1 1 d D . . . .
C53 C 0.3365(15) 0.5027(15) 0.2308(7) 0.0263(11) Uani 0.538(11) 1 d D . P C 1
H53 H 0.334214 0.441254 0.231922 0.032 Uiso 0.538(11) 1 calc R U P C 1
C53A C 0.179(2) 0.5031(17) 0.2829(9) 0.0263(11) Uani 0.462(11) 1 d D . P C 2
H53A H 0.179197 0.442286 0.279595 0.032 Uiso 0.462(11) 1 calc R U P C 2
C54 C 0.1297(10) 0.5444(12) 0.3023(4) 0.037(4) Uiso 1 1 d D . . . .
H54 H 0.090629 0.526280 0.314663 0.045 Uiso 0.538(11) 1 calc R U P C 1
H54A H 0.092490 0.520436 0.314436 0.045 Uiso 0.462(11) 1 calc R U P C 2
C55 C 0.1512(9) 0.3343(10) 0.5350(3) 0.025(3) Uiso 1 1 d . . . . .
H55 H 0.186873 0.292735 0.540875 0.030 Uiso 1 1 calc R U . . .
C56 C 0.0848(13) 0.3504(14) 0.5498(5) 0.050(5) Uiso 1 1 d . . . . .
H56 H 0.068302 0.317989 0.566270 0.060 Uiso 1 1 calc R U . . .
C57 C 0.1050(11) 0.4419(12) 0.5090(4) 0.035(4) Uiso 1 1 d . . . . .
C58 C 0.0949(10) 0.5113(11) 0.4842(4) 0.032(4) Uiso 1 1 d . . . . .
C59 C 0.0310(12) 0.5394(12) 0.4778(4) 0.040(4) Uiso 1 1 d . . . . .
H59 H -0.014682 0.523115 0.486248 0.048 Uiso 1 1 calc R U . . .
C60 C 0.0436(14) 0.5998(15) 0.4554(5) 0.054(5) Uiso 1 1 d . . . . .
H60 H 0.004870 0.629486 0.445661 0.065 Uiso 1 1 calc R U . . .
C61 C 0.3071(9) 0.8458(10) 0.3686(4) 0.027(3) Uiso 1 1 d . . . . .
H61 H 0.270672 0.803666 0.373114 0.033 Uiso 1 1 calc R U . . .
C62 C 0.3701(9) 0.8577(10) 0.3854(4) 0.028(3) Uiso 1 1 d . . . . .
H62 H 0.380581 0.827216 0.403077 0.033 Uiso 1 1 calc R U . . .
C63 C 0.3657(9) 0.9486(11) 0.3417(4) 0.028(3) Uiso 1 1 d . . . . .
C64 C 0.3825(10) 1.0144(11) 0.3184(4) 0.032(4) Uiso 1 1 d . . . . .
C65 C 0.4503(11) 1.0367(12) 0.3133(4) 0.036(4) Uiso 1 1 d . . . . .
H65 H 0.491333 1.014642 0.323817 0.043 Uiso 1 1 calc R U . . .
C66 C 0.4550(13) 1.0930(14) 0.2920(5) 0.051(5) Uiso 1 1 d . . . . .
H66 H 0.499470 1.118591 0.285332 0.061 Uiso 1 1 calc R U . . .
C67 C 0.3045(9) 0.3406(11) 0.3155(4) 0.028(3) Uiso 1 1 d . . . . .
H67 H 0.272121 0.295601 0.309541 0.033 Uiso 1 1 calc R U . . .
C68 C 0.3686(9) 0.3584(10) 0.3002(4) 0.027(3) Uiso 1 1 d . . . . .
H68 H 0.384750 0.328011 0.283218 0.033 Uiso 1 1 calc R U . . .
C69 C 0.3486(11) 0.4492(12) 0.3419(4) 0.035(4) Uiso 1 1 d . . . . .
C70 C 0.3459(11) 0.5118(12) 0.3654(4) 0.035(4) Uiso 1 1 d . . . . .
C71 C 0.4137(9) 0.5458(9) 0.3764(3) 0.023(3) Uiso 1 1 d . . . . .
H71 H 0.462031 0.529705 0.370752 0.028 Uiso 1 1 calc R U . . .
C72 C 0.3936(10) 0.6071(11) 0.3971(4) 0.030(3) Uiso 1 1 d . . . . .
H72 H 0.428873 0.638097 0.408418 0.036 Uiso 1 1 calc R U . . .
C73 C 0.2189(12) 0.3350(13) 0.2008(4) 0.041(4) Uiso 1 1 d . . . . .
H73 H 0.251952 0.290857 0.206981 0.049 Uiso 1 1 calc R U . . .
C74 C 0.1544(12) 0.3517(13) 0.2150(5) 0.044(4) Uiso 1 1 d . . . . .
H74 H 0.137199 0.319261 0.231313 0.053 Uiso 1 1 calc R U . . .
C75 C 0.1778(14) 0.4428(14) 0.1741(5) 0.050(5) Uiso 1 1 d . . . . .
C76 C 0.1706(12) 0.5180(14) 0.1499(5) 0.046(5) Uiso 1 1 d . . . . .
C77 C 0.1092(12) 0.5451(13) 0.1435(4) 0.042(4) Uiso 1 1 d . . . . .
H77 H 0.063009 0.528690 0.151529 0.050 Uiso 1 1 calc R U . . .
C78 C 0.1251(11) 0.6112(12) 0.1195(4) 0.035(4) Uiso 1 1 d . . . . .
H78 H 0.089628 0.646072 0.109774 0.042 Uiso 1 1 calc R U . . .
C79 C 0.7124(9) 0.6481(10) 0.1471(3) 0.024(3) Uiso 1 1 d . . . . .
H79 H 0.753730 0.681895 0.141448 0.029 Uiso 1 1 calc R U . . .
C80 C 0.6494(11) 0.6437(12) 0.1309(4) 0.035(4) Uiso 1 1 d . . . . .
H80 H 0.638904 0.677341 0.113936 0.043 Uiso 1 1 calc R U . . .
C81 C 0.6499(11) 0.5517(12) 0.1727(4) 0.037(4) Uiso 1 1 d . . . . .
C82 C 0.6367(10) 0.4901(11) 0.1975(4) 0.032(4) Uiso 1 1 d . . . . .
C83 C 0.5669(9) 0.4596(10) 0.2053(4) 0.028(3) Uiso 1 1 d . . . . .
H83 H 0.521519 0.476505 0.196700 0.033 Uiso 1 1 calc R U . . .
C84 C 0.5760(9) 0.4003(10) 0.2279(3) 0.028(3) Uiso 1 1 d . . . . .
H84 H 0.535475 0.371443 0.236720 0.033 Uiso 1 1 calc R U . . .
C85 C 0.3550(11) 0.3454(12) -0.0200(4) 0.037(4) Uiso 1 1 d . . . . .
H85 H 0.317623 0.306544 -0.026303 0.044 Uiso 1 1 calc R U . . .
C86 C 0.4176(11) 0.3570(12) -0.0355(4) 0.039(4) Uiso 1 1 d . . . . .
H86 H 0.430308 0.325413 -0.052648 0.047 Uiso 1 1 calc R U . . .
C87 C 0.4110(13) 0.4446(15) 0.0082(5) 0.050(5) Uiso 1 1 d . . . . .
C88 C 0.4264(14) 0.5049(15) 0.0318(5) 0.051(5) Uiso 1 1 d . . . . .
C89 C 0.4831(17) 0.5468(17) 0.0409(6) 0.067(7) Uiso 1 1 d . . . . .
H89 H 0.530328 0.537231 0.032649 0.081 Uiso 1 1 calc R U . . .
C90 C 0.4727(14) 0.6053(15) 0.0629(5) 0.054(5) Uiso 1 1 d . . . . .
H90 H 0.509964 0.637843 0.072532 0.065 Uiso 1 1 calc R U . . .

loop_
_atom_site_aniso_label
_atom_site_aniso_U_11
_atom_site_aniso_U_22
_atom_site_aniso_U_33
_atom_site_aniso_U_23
_atom_site_aniso_U_13
_atom_site_aniso_U_12
Fe1 0.0342(12) 0.0121(9) 0.0176(9) 0.0008(8) 0.0009(8) -0.0001(8)
Fe2 0.0434(17) 0.0316(14) 0.0399(15) -0.0002(11) 0.0008(13) 0.0063(11)
Fe3 0.0103(9) 0.0230(9) 0.0270(9) -0.0001(10) -0.0009(8) 0.0036(8)
Cl1 0.056(3) 0.037(2) 0.038(3) -0.006(2) -0.004(2) 0.003(2)
Cl2 0.0236(18) 0.0236(17) 0.0200(17) 0.0016(13) -0.0053(14) -0.0080(13)
Cl3 0.0262(19) 0.034(2) 0.034(2) -0.0093(16) 0.0074(16) -0.0017(15)
Cl4 0.040(3) 0.056(3) 0.038(2) 0.006(2) 0.011(2) 0.001(2)
Cl5 0.040(2) 0.031(2) 0.027(2) -0.0078(15) -0.0108(17) 0.0110(16)
Cl6 0.048(3) 0.037(2) 0.032(2) 0.0007(17) -0.0097(19) -0.0087(19)
S1 0.037(2) 0.0193(17) 0.029(2) -0.0009(15) 0.0070(17) 0.0028(15)
S2 0.032(2) 0.0184(17) 0.0264(19) 0.0013(14) 0.0073(15) -0.0017(14)
S3 0.051(3) 0.007(3) 0.029(2) 0.005(3) 0.006(2) -0.003(3)
S3A 0.051(3) 0.007(3) 0.029(2) 0.005(3) 0.006(2) -0.003(3)
S4 0.054(3) 0.042(3) 0.038(3) 0.004(2) 0.007(2) 0.004(2)
S5 0.034(2) 0.041(2) 0.046(3) 0.000(2) 0.008(2) 0.0010(19)
S6 0.080(5) 0.028(4) 0.049(4) 0.006(3) 0.002(3) 0.003(4)
S6A 0.080(5) 0.028(4) 0.049(4) 0.006(3) 0.002(3) 0.003(4)
S7 0.0212(18) 0.0296(19) 0.0239(19) -0.0015(15) -0.0053(14) 0.0044(14)
S8 0.0166(17) 0.0238(18) 0.030(2) -0.0025(15) -0.0032(14) -0.0051(13)
S9 0.030(2) 0.022(3) 0.026(2) 0.008(3) -0.0042(19) 0.000(3)
S9A 0.030(2) 0.022(3) 0.026(2) 0.008(3) -0.0042(19) 0.000(3)
S10 0.098(6) 0.054(4) 0.080(5) -0.002(3) 0.034(4) -0.028(4)
S11 0.045(3) 0.064(3) 0.059(3) -0.011(3) -0.003(3) 0.005(3)
S12 0.067(4) 0.045(3) 0.047(3) 0.005(2) 0.013(3) -0.001(3)
S13 0.082(5) 0.062(4) 0.079(5) 0.005(3) 0.017(4) 0.009(4)
S14 0.068(4) 0.059(4) 0.065(4) -0.008(3) -0.013(3) 0.006(3)
S15 0.101(6) 0.074(4) 0.061(4) 0.013(3) -0.001(4) -0.007(4)
C17 0.051(3) 0.007(3) 0.029(2) 0.005(3) 0.006(2) -0.003(3)
C17A 0.051(3) 0.007(3) 0.029(2) 0.005(3) 0.006(2) -0.003(3)
C35 0.080(5) 0.028(4) 0.049(4) 0.006(3) 0.002(3) 0.003(4)
C35A 0.080(5) 0.028(4) 0.049(4) 0.006(3) 0.002(3) 0.003(4)
C53 0.030(2) 0.022(3) 0.026(2) 0.008(3) -0.0042(19) 0.000(3)
C53A 0.030(2) 0.022(3) 0.026(2) 0.008(3) -0.0042(19) 0.000(3)

loop_
_atom_type_symbol
_atom_type_description
_atom_type_scat_dispersion_real
_atom_type_scat_dispersion_imag
_atom_type_scat_source
C C 0.0033 0.0016 'International Tables Vol C Tables 4.2.6.8 and 6.1.1.4'
H H 0.0000 0.0000 'International Tables Vol C Tables 4.2.6.8 and 6.1.1.4'
Cl Cl 0.1484 0.1585 'International Tables Vol C Tables 4.2.6.8 and 6.1.1.4'
Fe Fe 0.3463 0.8444 'International Tables Vol C Tables 4.2.6.8 and 6.1.1.4'
N N 0.0061 0.0033 'International Tables Vol C Tables 4.2.6.8 and 6.1.1.4'
O O 0.0106 0.0060 'International Tables Vol C Tables 4.2.6.8 and 6.1.1.4'
S S 0.1246 0.1234 'International Tables Vol C Tables 4.2.6.8 and 6.1.1.4'

loop_
_exptl_crystal_face_index_h
_exptl_crystal_face_index_k
_exptl_crystal_face_index_l
_exptl_crystal_face_perp_dist
4 20 7 0.0807
-15 9 -15 0.0932
-3 -21 -5 0.0579
13 10 15 0.1179
12 -14 12 0.1687
-19 5 -9 0.1241
7 20 0 0.0739
-4 -21 2 0.0574
-5 -14 18 0.0658
-15 13 8 0.1105
7 12 -19 0.0780
14 0 -18 0.1373
1 -5 24 0.0604
2 0 -25 0.0447
-5 8 23 0.0794
-7 18 -9 0.0959
-1 2 -1 0.0959

loop_
_geom_angle_atom_site_label_1
_geom_angle_atom_site_label_2
_geom_angle_atom_site_label_3
_geom_angle
_geom_angle_site_symmetry_1
_geom_angle_site_symmetry_3
_geom_angle_publ_flag
N1 Fe1 N2 81.6(5) . . ?
N1 Fe1 N5 97.7(5) . . ?
N1 Fe1 N8 93.2(5) . . ?
N2 Fe1 N5 91.1(5) . . ?
N2 Fe1 N8 171.9(6) . . ?
N4 Fe1 N1 176.9(5) . . ?
N4 Fe1 N2 96.2(5) . . ?
N4 Fe1 N5 80.1(5) . . ?
N4 Fe1 N7 92.1(5) . . ?
N4 Fe1 N8 89.2(5) . . ?
N5 Fe1 N8 95.8(5) . . ?
N7 Fe1 N1 90.3(6) . . ?
N7 Fe1 N2 93.6(6) . . ?
N7 Fe1 N5 171.3(6) . . ?
N7 Fe1 N8 80.2(5) . . ?
N11 Fe2 N10 80.1(6) . . ?
N13 Fe2 N10 175.0(6) . . ?
N13 Fe2 N11 96.6(6) . . ?
N14 Fe2 N10 94.2(7) . . ?
N14 Fe2 N11 89.3(7) . . ?
N14 Fe2 N13 82.0(6) . . ?
N14 Fe2 N16 172.8(7) . . ?
N14 Fe2 N17 95.7(7) . . ?
N16 Fe2 N10 91.5(7) . . ?
N16 Fe2 N11 96.0(7) . . ?
N16 Fe2 N13 92.6(6) . . ?
N17 Fe2 N10 93.7(7) . . ?
N17 Fe2 N11 172.3(7) . . ?
N17 Fe2 N13 89.9(7) . . ?
N17 Fe2 N16 79.4(7) . . ?
N19 Fe3 N23 97.6(6) . . ?
N20 Fe3 N19 79.1(5) . . ?
N20 Fe3 N22 100.7(5) . . ?
N20 Fe3 N23 93.1(4) . . ?
N20 Fe3 N26 93.7(5) . . ?
N22 Fe3 N19 177.7(5) . . ?
N22 Fe3 N23 80.2(5) . . ?
N22 Fe3 N26 92.6(5) . . ?
N25 Fe3 N19 91.3(6) . . ?
N25 Fe3 N20 168.9(5) . . ?
N25 Fe3 N22 89.1(5) . . ?
N25 Fe3 N23 93.8(5) . . ?
N25 Fe3 N26 80.5(5) . . ?
N26 Fe3 N19 89.7(5) . . ?
N26 Fe3 N23 170.8(5) . . ?
O1 Cl1 O2 123.5(14) . . ?
O1 Cl1 O3 101.2(16) . . ?
O1 Cl1 O4 107.5(15) . . ?
O2 Cl1 O4 106.2(10) . . ?
O3 Cl1 O2 110.3(12) . . ?
O3 Cl1 O4 107.1(11) . . ?
O6 Cl2 O5 107.7(8) . . ?
O6 Cl2 O8 121.5(9) . . ?
O7 Cl2 O5 109.5(9) . . ?
O7 Cl2 O6 109.5(9) . . ?
O7 Cl2 O8 101.1(9) . . ?
O8 Cl2 O5 107.1(9) . . ?
O9 Cl3 O10 108.9(11) . . ?
O9 Cl3 O11 103.6(13) . . ?
O11 Cl3 O10 99.4(12) . . ?
O12 Cl3 O9 118.1(12) . . ?
O12 Cl3 O10 113.1(13) . . ?
O12 Cl3 O11 111.6(14) . . ?
O14 Cl4 O13 112.4(18) . . ?
O14 Cl4 O15 114.8(16) . . ?
O14 Cl4 O16 109.2(19) . . ?
O15 Cl4 O13 106.3(16) . . ?
O16 Cl4 O13 91.4(17) . . ?
O16 Cl4 O15 120.2(15) . . ?
O17 Cl5 O19 108.0(11) . . ?
O18 Cl5 O17 110.9(12) . . ?
O18 Cl5 O19 105.0(13) . . ?
O18 Cl5 O20 111.1(12) . . ?
O20 Cl5 O17 109.8(9) . . ?
O20 Cl5 O19 112.0(10) . . ?
O22 Cl6 O21 96.3(15) . . ?
O22 Cl6 O23 108.5(14) . . ?
O22 Cl6 O24 118.7(18) . . ?
O23 Cl6 O21 116.8(13) . . ?
O24 Cl6 O21 105.2(15) . . ?
O24 Cl6 O23 110.9(16) . . ?
C3 S1 C2 90.0(8) . . ?
C9 S2 C8 89.6(8) . . ?
C15 S3 C14 86.6(9) . . ?
C16 S3A C18 92.2(9) . . ?
C21 S4 C20 87.4(10) . . ?
C26 S5 C27 87.1(10) . . ?
C32 S6 C33 92.4(11) . . ?
C34 S6A C36 82.6(12) . . ?
C39 S7 C38 88.1(7) . . ?
C45 S8 C44 90.1(8) . . ?
C52 S9 C54 89.2(9) . . ?
C51 S9A C50 83.2(9) . . ?
C57 S10 C56 82.7(10) . . ?
C63 S11 C62 88.4(8) . . ?
C69 S12 C68 88.0(9) . . ?
C75 S13 C74 82.6(11) . . ?
C81 S14 C80 85.7(10) . . ?
C87 S15 C86 88.3(11) . . ?
C1 N1 Fe1 133.8(10) . . ?
C3 N1 Fe1 115.0(10) . . ?
C3 N1 C1 110.9(12) . . ?
N3 N2 Fe1 140.2(11) . . ?
N3 N2 C4 106.5(13) . . ?
C4 N2 Fe1 113.1(10) . . ?
N2 N3 H3 124.8 . . ?
N2 N3 C6 110.4(13) . . ?
C6 N3 H3 124.8 . . ?
C7 N4 Fe1 135.0(10) . . ?
C9 N4 Fe1 115.2(9) . . ?
C9 N4 C7 109.8(12) . . ?
N6 N5 Fe1 137.1(10) . . ?
N6 N5 C10 105.2(12) . . ?
C10 N5 Fe1 117.7(10) . . ?
N5 N6 H6 125.2 . . ?
N5 N6 C12 109.5(13) . . ?
C12 N6 H6 125.2 . . ?
N9A N7 Fe1 136.8(11) . . ?
N9A N7 C15 106.5(13) . . ?
C13 N7 Fe1 136.8(11) . . ?
C13 N7 C15 106.5(13) . . ?
C15 N7 Fe1 115.1(10) . . ?
N9 N8 Fe1 134.0(10) . . ?
C13A N8 Fe1 134.0(10) . . ?
C16 N8 Fe1 116.5(10) . . ?
C16 N8 N9 108.4(12) . . ?
C16 N8 C13A 108.4(12) . . ?
N8 N9 H9 124.0 . . ?
C18 N9 N8 111.9(13) . . ?
C18 N9 H9 124.0 . . ?
N7 N9A H9A 123.5 . . ?
C14 N9A N7 113.0(15) . . ?
C14 N9A H9A 123.5 . . ?
C19 N10 Fe2 132.5(14) . . ?
C21 N10 Fe2 113.9(13) . . ?
C21 N10 C19 112.1(18) . . ?
N12 N11 Fe2 137.2(13) . . ?
C22 N11 Fe2 117.6(13) . . ?
C22 N11 N12 105.1(15) . . ?
N11 N12 H12A 124.4 . . ?
C24 N12 N11 111.3(18) . . ?
C24 N12 H12A 124.4 . . ?
C25 N13 Fe2 134.4(13) . . ?
C27 N13 Fe2 113.3(13) . . ?
C27 N13 C25 111.8(17) . . ?
N15 N14 Fe2 140.1(14) . . ?
C28 N14 Fe2 113.3(13) . . ?
C28 N14 N15 106.6(16) . . ?
N14 N15 H15 124.9 . . ?
C30 N15 N14 110.2(18) . . ?
C30 N15 H15 124.9 . . ?
N31A N16 Fe2 131.6(13) . . ?
C31 N16 Fe2 131.6(13) . . ?
C33 N16 Fe2 116.8(14) . . ?
C33 N16 N31A 111.2(17) . . ?
C33 N16 C31 111.2(17) . . ?
N18 N17 Fe2 136.0(14) . . ?
N18 N17 C34 108.3(17) . . ?
C18A N17 Fe2 136.0(14) . . ?
C18A N17 C34 108.3(17) . . ?
C34 N17 Fe2 115.3(14) . . ?
N17 N18 H18B 124.4 . . ?
C36 N18 N17 111.1(19) . . ?
C36 N18 H18B 124.4 . . ?
C37 N19 Fe3 132.7(12) . . ?
C39 N19 Fe3 114.3(11) . . ?
C39 N19 C37 112.3(15) . . ?
N21 N20 Fe3 136.3(10) . . ?
C40 N20 Fe3 119.6(9) . . ?
C40 N20 N21 103.9(11) . . ?
N20 N21 H21 123.5 . . ?
C42 N21 N20 112.9(13) . . ?
C42 N21 H21 123.5 . . ?
C43 N22 Fe3 133.4(10) . . ?
C45 N22 Fe3 116.3(10) . . ?
C45 N22 C43 110.0(12) . . ?
N24 N23 Fe3 139.6(11) . . ?
N24 N23 C46 108.3(13) . . ?
C46 N23 Fe3 112.1(10) . . ?
N23 N24 H24A 125.3 . . ?
N23 N24 C48 109.4(14) . . ?
C48 N24 H24A 125.3 . . ?
N49A N25 Fe3 137.0(11) . . ?
N49A N25 C51 106.4(13) . . ?
C49 N25 Fe3 137.0(11) . . ?
C49 N25 C51 106.4(13) . . ?
C51 N25 Fe3 116.0(10) . . ?
N27 N26 Fe3 132.9(10) . . ?
C27A N26 Fe3 132.9(10) . . ?
C52 N26 Fe3 115.2(11) . . ?
C52 N26 N27 111.6(13) . . ?
C52 N26 C27A 111.6(13) . . ?
N26 N27 H27 124.6 . . ?
N26 N27 C54 110.7(13) . . ?
C54 N27 H27 124.6 . . ?
C57 N28 C55 111.0(16) . . ?
N30 N29 C58 95.6(11) . . ?
N29 N30 H30A 127.4 . . ?
C60 N30 N29 105.1(16) . . ?
C60 N30 H30A 127.4 . . ?
C63 N31 C61 109.0(14) . . ?
N16 N31A H31A 125.3 . . ?
C32 N31A N16 109.4(16) . . ?
C32 N31A H31A 125.3 . . ?
C64 N32 N33 89.1(11) . . ?
N32 N33 H33 125.1 . . ?
C66 N33 N32 109.8(17) . . ?
C66 N33 H33 125.1 . . ?
C67 N34 C69 106.1(15) . . ?
C70 N35 N36 91.7(11) . . ?
N35 N36 H36B 123.7 . . ?
C72 N36 N35 112.6(15) . . ?
C72 N36 H36B 123.7 . . ?
C75 N37 C73 108.5(17) . . ?
N39 N38 C76 87.6(14) . . ?
N38 N39 H39 122.8 . . ?
C78 N39 N38 114(2) . . ?
C78 N39 H39 122.7 . . ?
C81 N40 C79 109.2(15) . . ?
C82 N41 N42 94.8(11) . . ?
N41 N42 H42A 123.8 . . ?
C84 N42 N41 112.3(17) . . ?
C84 N42 H42A 123.8 . . ?
C87 N43 C85 107.1(17) . . ?
N45 N44 C88 103.8(16) . . ?
N44 N45 H45 124.4 . . ?
C90 N45 N44 111(2) . . ?
C90 N45 H45 124.4 . . ?
N25 N49A H49A 123.3 . . ?
N25 N49A C50 113.4(14) . . ?
C50 N49A H49A 123.3 . . ?
N1 C1 H1 124.1 . . ?
C2 C1 N1 111.9(14) . . ?
C2 C1 H1 124.1 . . ?
S1 C2 H2 123.2 . . ?
C1 C2 S1 113.5(14) . . ?
C1 C2 H2 123.2 . . ?
N1 C3 S1 113.8(10) . . ?
N1 C3 C4 114.5(13) . . ?
C4 C3 S1 131.7(11) . . ?
N2 C4 C3 115.3(13) . . ?
N2 C4 C5 110.8(14) . . ?
C3 C4 C5 133.8(15) . . ?
C4 C5 H5 129.1 . . ?
C6 C5 C4 101.7(14) . . ?
C6 C5 H5 129.1 . . ?
N3 C6 C5 110.5(15) . . ?
N3 C6 H6A 124.7 . . ?
C5 C6 H6A 124.7 . . ?
N4 C7 H7 122.3 . . ?
C8 C7 N4 115.3(14) . . ?
C8 C7 H7 122.3 . . ?
S2 C8 H8 124.8 . . ?
C7 C8 S2 110.3(13) . . ?
C7 C8 H8 124.8 . . ?
N4 C9 S2 114.9(10) . . ?
N4 C9 C10 115.2(12) . . ?
C10 C9 S2 129.6(11) . . ?
N5 C10 C9 111.9(12) . . ?
N5 C10 C11 112.8(14) . . ?
C11 C10 C9 135.3(14) . . ?
C10 C11 H11 127.9 . . ?
C12 C11 C10 104.1(17) . . ?
C12 C11 H11 127.9 . . ?
N6 C12 H12 125.9 . . ?
C11 C12 N6 108.2(16) . . ?
C11 C12 H12 125.9 . . ?
N7 C13 H13 123.5 . . ?
C14 C13 N7 113.0(15) . . ?
C14 C13 H13 123.5 . . ?
N8 C13A H13A 124.0 . . ?
C18 C13A N8 111.9(13) . . ?
C18 C13A H13A 124.0 . . ?
S3 C14 H14 122.8 . . ?
N9A C14 H14A 127.7 . . ?
N9A C14 C17A 104.6(18) . . ?
C13 C14 S3 114.4(15) . . ?
C13 C14 H14 122.8 . . ?
C17A C14 H14A 127.7 . . ?
N7 C15 S3 118.9(12) . . ?
N7 C15 C16 113.6(13) . . ?
N7 C15 C17A 104.6(15) . . ?
C16 C15 S3 127.3(12) . . ?
C17A C15 C16 141.5(16) . . ?
N8 C16 S3A 115.3(12) . . ?
N8 C16 C15 112.9(13) . . ?
N8 C16 C17 103.2(16) . . ?
C15 C16 S3A 131.6(12) . . ?
C17 C16 C15 143.8(16) . . ?
C16 C17 H17 121.8 . . ?
C18 C17 C16 116(2) . . ?
C18 C17 H17 121.8 . . ?
C14 C17A C15 110.7(19) . . ?
C14 C17A H17A 124.7 . . ?
C15 C17A H17A 124.7 . . ?
S3A C18 H18A 124.0 . . ?
N9 C18 H18 129.9 . . ?
C13A C18 S3A 112.1(13) . . ?
C13A C18 H18A 124.0 . . ?
C17 C18 N9 100.2(17) . . ?
C17 C18 H18 129.9 . . ?
N17 C18A H18C 124.4 . . ?
C36 C18A N17 111.1(19) . . ?
C36 C18A H18C 124.4 . . ?
N10 C19 H19 123.5 . . ?
C20 C19 N10 113(2) . . ?
C20 C19 H19 123.5 . . ?
S4 C20 H20 123.6 . . ?
C19 C20 S4 112.8(16) . . ?
C19 C20 H20 123.6 . . ?
N10 C21 S4 114.6(15) . . ?
N10 C21 C22 113.8(18) . . ?
C22 C21 S4 131.4(16) . . ?
N11 C22 C21 114.3(17) . . ?
N11 C22 C23 114.1(18) . . ?
C23 C22 C21 131.4(18) . . ?
C22 C23 H23 129.5 . . ?
C22 C23 C24 101(2) . . ?
C24 C23 H23 129.5 . . ?
N12 C24 C23 108(2) . . ?
N12 C24 H24 125.9 . . ?
C23 C24 H24 125.9 . . ?
N13 C25 H25 123.6 . . ?
N13 C25 C26 112.9(19) . . ?
C26 C25 H25 123.6 . . ?
S5 C26 H26 124.0 . . ?
C25 C26 S5 111.9(16) . . ?
C25 C26 H26 124.0 . . ?
N13 C27 S5 116.2(15) . . ?
N13 C27 C28 117.1(19) . . ?
C28 C27 S5 126.7(16) . . ?
N26 C27A H27A 124.6 . . ?
N26 C27A C54 110.7(13) . . ?
C54 C27A H27A 124.6 . . ?
N14 C28 C27 114.0(18) . . ?
N14 C28 C29 112.6(17) . . ?
C29 C28 C27 133.4(18) . . ?
C28 C29 H29 130.3 . . ?
C30 C29 C28 99.4(18) . . ?
C30 C29 H29 130.3 . . ?
N15 C30 C29 111(2) . . ?
N15 C30 H30 124.7 . . ?
C29 C30 H30 124.7 . . ?
N16 C31 H31 125.3 . . ?
C32 C31 N16 109.4(16) . . ?
C32 C31 H31 125.3 . . ?
S6 C32 H32 123.3 . . ?
N31A C32 H32A 129.6 . . ?
N31A C32 C35A 101(2) . . ?
C31 C32 S6 113.5(16) . . ?
C31 C32 H32 123.3 . . ?
C35A C32 H32A 129.6 . . ?
N16 C33 S6 113.5(17) . . ?
N16 C33 C34 114.4(18) . . ?
N16 C33 C35A 103(2) . . ?
C34 C33 S6 131.8(17) . . ?
C35A C33 C34 143(2) . . ?
N17 C34 S6A 120.0(17) . . ?
N17 C34 C33 113.9(17) . . ?
N17 C34 C35 106(2) . . ?
C33 C34 S6A 125.5(16) . . ?
C35 C34 C33 140(2) . . ?
C34 C35 H35 125.8 . . ?
C36 C35 C34 108(2) . . ?
C36 C35 H35 125.8 . . ?
C32 C35A C33 116(3) . . ?
C32 C35A H35A 122.2 . . ?
C33 C35A H35A 122.2 . . ?
S6A C36 H36A 121.3 . . ?
N18 C36 C35 106(2) . . ?
N18 C36 H36 126.9 . . ?
C18A C36 S6A 117.4(19) . . ?
C18A C36 H36A 121.3 . . ?
C35 C36 H36 126.9 . . ?
N19 C37 H37 122.9 . . ?
N19 C37 C38 114.3(16) . . ?
C38 C37 H37 122.9 . . ?
S7 C38 H38 125.0 . . ?
C37 C38 S7 110.1(13) . . ?
C37 C38 H38 125.0 . . ?
N19 C39 S7 115.2(11) . . ?
N19 C39 C40 117.8(13) . . ?
C40 C39 S7 126.5(10) . . ?
N20 C40 C39 109.0(11) . . ?
N20 C40 C41 112.5(13) . . ?
C41 C40 C39 137.0(13) . . ?
C40 C41 H41 128.5 . . ?
C40 C41 C42 103.1(13) . . ?
C42 C41 H41 128.5 . . ?
N21 C42 C41 107.1(13) . . ?
N21 C42 H42 126.4 . . ?
C41 C42 H42 126.4 . . ?
N22 C43 H43 123.1 . . ?
C44 C43 N22 113.7(14) . . ?
C44 C43 H43 123.1 . . ?
S8 C44 H44 123.8 . . ?
C43 C44 S8 112.5(13) . . ?
C43 C44 H44 123.8 . . ?
N22 C45 S8 113.8(11) . . ?
N22 C45 C46 114.4(13) . . ?
C46 C45 S8 131.8(12) . . ?
N23 C46 C45 116.8(13) . . ?
N23 C46 C47 109.4(13) . . ?
C47 C46 C45 133.8(15) . . ?
C46 C47 H47 128.3 . . ?
C46 C47 C48 103.4(15) . . ?
C48 C47 H47 128.3 . . ?
N24 C48 C47 109.5(15) . . ?
N24 C48 H48 125.2 . . ?
C47 C48 H48 125.2 . . ?
N25 C49 H49 123.3 . . ?
N25 C49 C50 113.4(14) . . ?
C50 C49 H49 123.3 . . ?
S9A C50 H50A 123.6 . . ?
N49A C50 S9A 112.8(13) . . ?
N49A C50 H50A 123.6 . . ?
C49 C50 H50 128.2 . . ?
C49 C50 C53 103.6(17) . . ?
C53 C50 H50 128.2 . . ?
N25 C51 S9A 124.1(13) . . ?
N25 C51 C52 112.3(14) . . ?
N25 C51 C53 106.7(16) . . ?
C52 C51 S9A 123.5(14) . . ?
C53 C51 C52 141.1(17) . . ?
N26 C52 S9 117.0(13) . . ?
N26 C52 C51 115.6(15) . . ?
N26 C52 C53A 103.7(17) . . ?
C51 C52 S9 127.3(14) . . ?
C53A C52 C51 140.4(17) . . ?
C50 C53 C51 109.8(19) . . ?
C50 C53 H53 125.1 . . ?
C51 C53 H53 125.1 . . ?
C52 C53A H53A 123.1 . . ?
C54 C53A C52 114(2) . . ?
C54 C53A H53A 123.1 . . ?
S9 C54 H54 124.3 . . ?
N27 C54 S9 111.5(13) . . ?
N27 C54 H54 124.3 . . ?
C27A C54 H54A 130.0 . . ?
C53A C54 C27A 100.1(18) . . ?
C53A C54 H54A 130.0 . . ?
N28 C55 H55 124.9 . . ?
N28 C55 C56 110.3(16) . . ?
C56 C55 H55 124.9 . . ?
S10 C56 H56 123.8 . . ?
C55 C56 S10 112.4(16) . . ?
C55 C56 H56 123.8 . . ?
N28 C57 S10 123.5(15) . . ?
N28 C57 C58 124.2(17) . . ?
C58 C57 S10 112.2(13) . . ?
C57 C58 N29 119.6(14) . . ?
C59 C58 N29 120.2(16) . . ?
C59 C58 C57 120.2(17) . . ?
C58 C59 H59 128.0 . . ?
C58 C59 C60 104(2) . . ?
C60 C59 H59 128.0 . . ?
N30 C60 H60 122.6 . . ?
C59 C60 N30 115(2) . . ?
C59 C60 H60 122.6 . . ?
N31 C61 H61 123.1 . . ?
C62 C61 N31 113.8(15) . . ?
C62 C61 H61 123.1 . . ?
S11 C62 H62 124.4 . . ?
C61 C62 S11 111.2(13) . . ?
C61 C62 H62 124.4 . . ?
N31 C63 S11 117.3(12) . . ?
N31 C63 C64 125.3(15) . . ?
C64 C63 S11 117.1(13) . . ?
C63 C64 N32 121.1(15) . . ?
C65 C64 N32 118.8(16) . . ?
C65 C64 C63 119.8(17) . . ?
C64 C65 H65 124.1 . . ?
C64 C65 C66 112(2) . . ?
C66 C65 H65 124.1 . . ?
N33 C66 H66 124.8 . . ?
C65 C66 N33 110(2) . . ?
C65 C66 H66 124.8 . . ?
N34 C67 H67 121.7 . . ?
C68 C67 N34 116.6(15) . . ?
C68 C67 H67 121.7 . . ?
S12 C68 H68 124.8 . . ?
C67 C68 S12 110.4(13) . . ?
C67 C68 H68 124.8 . . ?
N34 C69 S12 118.8(14) . . ?
N34 C69 C70 117.2(17) . . ?
C70 C69 S12 123.9(15) . . ?
C69 C70 N35 127.0(16) . . ?
C71 C70 N35 114.5(14) . . ?
C71 C70 C69 118.5(17) . . ?
C70 C71 H71 127.4 . . ?
C72 C71 C70 105.3(15) . . ?
C72 C71 H71 127.4 . . ?
N36 C72 C71 115.5(16) . . ?
N36 C72 H72 122.3 . . ?
C71 C72 H72 122.3 . . ?
N37 C73 H73 122.9 . . ?
C74 C73 N37 114.2(18) . . ?
C74 C73 H73 122.9 . . ?
S13 C74 H74 123.5 . . ?
C73 C74 S13 112.9(16) . . ?
C73 C74 H74 123.5 . . ?
N37 C75 S13 121.7(17) . . ?
N37 C75 C76 126(2) . . ?
C76 C75 S13 112.1(16) . . ?
C75 C76 N38 115.1(17) . . ?
C77 C76 N38 126(2) . . ?
C77 C76 C75 119(2) . . ?
C76 C77 H77 128.5 . . ?
C76 C77 C78 103(2) . . ?
C78 C77 H77 128.5 . . ?
N39 C78 C77 108.5(19) . . ?
N39 C78 H78 125.7 . . ?
C77 C78 H78 125.7 . . ?
N40 C79 H79 123.3 . . ?
C80 C79 N40 113.4(15) . . ?
C80 C79 H79 123.3 . . ?
S14 C80 H80 125.4 . . ?
C79 C80 S14 109.2(13) . . ?
C79 C80 H80 125.4 . . ?
N40 C81 S14 122.1(15) . . ?
N40 C81 C82 119.0(17) . . ?
C82 C81 S14 118.9(15) . . ?
C81 C82 N41 127.4(15) . . ?
C83 C82 N41 109.1(14) . . ?
C83 C82 C81 123.4(16) . . ?
C82 C83 H83 126.3 . . ?
C84 C83 C82 107.5(15) . . ?
C84 C83 H83 126.3 . . ?
N42 C84 C83 116.3(18) . . ?
N42 C84 H84 121.9 . . ?
C83 C84 H84 121.9 . . ?
N43 C85 H85 122.0 . . ?
C86 C85 N43 116.1(17) . . ?
C86 C85 H85 122.0 . . ?
S15 C86 H86 124.5 . . ?
C85 C86 S15 111.1(15) . . ?
C85 C86 H86 124.5 . . ?
N43 C87 S15 117.2(16) . . ?
N43 C87 C88 125(2) . . ?
C88 C87 S15 117.5(18) . . ?
N44 C88 C87 124(2) . . ?
C89 C88 N44 100(2) . . ?
C89 C88 C87 136(3) . . ?
C88 C89 H89 121.3 . . ?
C88 C89 C90 117(3) . . ?
C90 C89 H89 121.3 . . ?
N45 C90 C89 108(3) . . ?
N45 C90 H90 126.2 . . ?
C89 C90 H90 126.2 . . ?

loop_
_geom_bond_atom_site_label_1
_geom_bond_atom_site_label_2
_geom_bond_distance
_geom_bond_site_symmetry_2
_geom_bond_publ_flag
Fe1 N1 1.962(13) . ?
Fe1 N2 1.985(14) . ?
Fe1 N4 1.969(13) . ?
Fe1 N5 1.975(12) . ?
Fe1 N7 1.968(14) . ?
Fe1 N8 1.988(12) . ?
Fe2 N10 2.016(17) . ?
Fe2 N11 1.969(15) . ?
Fe2 N13 1.964(15) . ?
Fe2 N14 1.959(17) . ?
Fe2 N16 1.959(16) . ?
Fe2 N17 1.962(17) . ?
Fe3 N19 2.042(15) . ?
Fe3 N20 1.971(11) . ?
Fe3 N22 1.970(14) . ?
Fe3 N23 2.039(13) . ?
Fe3 N25 1.967(13) . ?
Fe3 N26 2.002(13) . ?
Cl1 O1 1.39(3) . ?
Cl1 O2 1.433(17) . ?
Cl1 O3 1.42(2) . ?
Cl1 O4 1.460(17) . ?
Cl2 O5 1.467(16) . ?
Cl2 O6 1.442(16) . ?
Cl2 O7 1.382(16) . ?
Cl2 O8 1.442(16) . ?
Cl3 O9 1.443(19) . ?
Cl3 O10 1.49(2) . ?
Cl3 O11 1.43(2) . ?
Cl3 O12 1.26(2) . ?
Cl4 O13 1.52(3) . ?
Cl4 O14 1.23(3) . ?
Cl4 O15 1.44(2) . ?
Cl4 O16 1.31(3) . ?
Cl5 O17 1.444(17) . ?
Cl5 O18 1.39(2) . ?
Cl5 O19 1.46(2) . ?
Cl5 O20 1.429(14) . ?
Cl6 O21 1.56(2) . ?
Cl6 O22 1.36(3) . ?
Cl6 O23 1.41(2) . ?
Cl6 O24 1.43(4) . ?
S1 C2 1.729(18) . ?
S1 C3 1.681(15) . ?
S2 C8 1.730(17) . ?
S2 C9 1.688(14) . ?
S3 C14 1.718(18) . ?
S3 C15 1.616(16) . ?
S3A C16 1.629(16) . ?
S3A C18 1.624(18) . ?
S4 C20 1.71(2) . ?
S4 C21 1.69(2) . ?
S5 C26 1.71(2) . ?
S5 C27 1.74(2) . ?
S6 C32 1.59(2) . ?
S6 C33 1.65(2) . ?
S6A C34 1.66(2) . ?
S6A C36 1.74(2) . ?
S7 C38 1.703(16) . ?
S7 C39 1.670(14) . ?
S8 C44 1.733(17) . ?
S8 C45 1.676(15) . ?
S9 C52 1.639(18) . ?
S9 C54 1.677(19) . ?
S9A C50 1.815(17) . ?
S9A C51 1.603(18) . ?
S10 C56 1.81(2) . ?
S10 C57 1.68(2) . ?
S11 C62 1.738(17) . ?
S11 C63 1.681(17) . ?
S12 C68 1.718(17) . ?
S12 C69 1.642(19) . ?
S13 C74 1.80(2) . ?
S13 C75 1.72(2) . ?
S14 C80 1.81(2) . ?
S14 C81 1.59(2) . ?
S15 C86 1.72(2) . ?
S15 C87 1.65(2) . ?
N1 C1 1.438(19) . ?
N1 C3 1.356(19) . ?
N2 N3 1.325(18) . ?
N2 C4 1.37(2) . ?
N3 H3 0.8600 . ?
N3 C6 1.34(2) . ?
N4 C7 1.380(19) . ?
N4 C9 1.341(19) . ?
N5 N6 1.325(16) . ?
N5 C10 1.321(19) . ?
N6 H6 0.8600 . ?
N6 C12 1.40(2) . ?
N7 N9A 1.37(2) . ?
N7 C13 1.37(2) . ?
N7 C15 1.38(2) . ?
N8 N9 1.408(19) . ?
N8 C13A 1.408(19) . ?
N8 C16 1.342(19) . ?
N9 H9 0.8600 . ?
N9 C18 1.37(2) . ?
N9A H9A 0.8600 . ?
N9A C14 1.31(2) . ?
N10 C19 1.33(3) . ?
N10 C21 1.33(3) . ?
N11 N12 1.34(2) . ?
N11 C22 1.27(2) . ?
N12 H12A 0.8600 . ?
N12 C24 1.30(3) . ?
N13 C25 1.37(3) . ?
N13 C27 1.27(3) . ?
N14 N15 1.36(2) . ?
N14 C28 1.32(3) . ?
N15 H15 0.8600 . ?
N15 C30 1.32(3) . ?
N16 N31A 1.41(2) . ?
N16 C31 1.41(2) . ?
N16 C33 1.30(3) . ?
N17 N18 1.35(3) . ?
N17 C18A 1.35(3) . ?
N17 C34 1.34(3) . ?
N18 H18B 0.8600 . ?
N18 C36 1.29(3) . ?
N19 C37 1.31(2) . ?
N19 C39 1.28(2) . ?
N20 N21 1.359(17) . ?
N20 C40 1.336(18) . ?
N21 H21 0.8600 . ?
N21 C42 1.32(2) . ?
N22 C43 1.430(19) . ?
N22 C45 1.35(2) . ?
N23 N24 1.319(19) . ?
N23 C46 1.37(2) . ?
N24 H24A 0.8600 . ?
N24 C48 1.34(2) . ?
N25 N49A 1.35(2) . ?
N25 C49 1.35(2) . ?
N25 C51 1.37(2) . ?
N26 N27 1.341(19) . ?
N26 C27A 1.341(19) . ?
N26 C52 1.31(2) . ?
N27 H27 0.8600 . ?
N27 C54 1.42(2) . ?
N28 C55 1.39(2) . ?
N28 C57 1.23(2) . ?
N29 N30 1.53(2) . ?
N29 C58 1.54(2) . ?
N30 H30A 0.8600 . ?
N30 C60 1.43(3) . ?
N31 C61 1.40(2) . ?
N31 C63 1.33(2) . ?
N31A H31A 0.8600 . ?
N31A C32 1.37(3) . ?
N32 N33 1.67(2) . ?
N32 C64 1.47(2) . ?
N33 H33 0.8600 . ?
N33 C66 1.33(3) . ?
N34 C67 1.35(2) . ?
N34 C69 1.36(2) . ?
N35 N36 1.60(2) . ?
N35 C70 1.59(2) . ?
N36 H36B 0.8600 . ?
N36 C72 1.30(3) . ?
N37 C73 1.37(2) . ?
N37 C75 1.28(3) . ?
N38 N39 1.59(3) . ?
N38 C76 1.58(3) . ?
N39 H39 0.8600 . ?
N39 C78 1.35(3) . ?
N40 C79 1.36(2) . ?
N40 C81 1.28(2) . ?
N41 N42 1.59(2) . ?
N41 C82 1.522(19) . ?
N42 H42A 0.8600 . ?
N42 C84 1.14(3) . ?
N43 C85 1.37(2) . ?
N43 C87 1.36(3) . ?
N44 N45 1.42(3) . ?
N44 C88 1.46(3) . ?
N45 H45 0.8600 . ?
N45 C90 1.17(3) . ?
N49A H49A 0.8600 . ?
N49A C50 1.35(2) . ?
C1 H1 0.9300 . ?
C1 C2 1.31(2) . ?
C2 H2 0.9300 . ?
C3 C4 1.42(2) . ?
C4 C5 1.42(2) . ?
C5 H5 0.9300 . ?
C5 C6 1.40(2) . ?
C6 H6A 0.9300 . ?
C7 H7 0.9300 . ?
C7 C8 1.34(2) . ?
C8 H8 0.9300 . ?
C9 C10 1.474(19) . ?
C10 C11 1.39(2) . ?
C11 H11 0.9300 . ?
C11 C12 1.33(3) . ?
C12 H12 0.9300 . ?
C13 H13 0.9300 . ?
C13 C14 1.31(2) . ?
C13A H13A 0.9300 . ?
C13A C18 1.37(2) . ?
C14 H14 0.9300 . ?
C14 H14A 0.9300 . ?
C14 C17A 1.377(14) . ?
C15 C16 1.452(19) . ?
C15 C17A 1.404(14) . ?
C16 C17 1.388(14) . ?
C17 H17 0.9300 . ?
C17 C18 1.371(14) . ?
C17A H17A 0.9300 . ?
C18 H18A 0.9300 . ?
C18 H18 0.9300 . ?
C18A H18C 0.9300 . ?
C18A C36 1.29(3) . ?
C19 H19 0.9300 . ?
C19 C20 1.33(3) . ?
C20 H20 0.9300 . ?
C21 C22 1.51(3) . ?
C22 C23 1.38(3) . ?
C23 H23 0.9300 . ?
C23 C24 1.39(3) . ?
C24 H24 0.9300 . ?
C25 H25 0.9300 . ?
C25 C26 1.38(3) . ?
C26 H26 0.9300 . ?
C27 C28 1.45(3) . ?
C27A H27A 0.9300 . ?
C27A C54 1.42(2) . ?
C28 C29 1.44(3) . ?
C29 H29 0.9300 . ?
C29 C30 1.44(3) . ?
C30 H30 0.9300 . ?
C31 H31 0.9300 . ?
C31 C32 1.37(3) . ?
C32 H32A 0.9300 . ?
C32 H32 0.9300 . ?
C32 C35A 1.378(14) . ?
C33 C34 1.43(3) . ?
C33 C35A 1.384(14) . ?
C34 C35 1.384(14) . ?
C35 H35 0.9300 . ?
C35 C36 1.378(14) . ?
C35A H35A 0.9300 . ?
C36 H36A 0.9300 . ?
C36 H36 0.9300 . ?
C37 H37 0.9300 . ?
C37 C38 1.34(2) . ?
C38 H38 0.9300 . ?
C39 C40 1.520(19) . ?
C40 C41 1.39(2) . ?
C41 H41 0.9300 . ?
C41 C42 1.41(2) . ?
C42 H42 0.9300 . ?
C43 H43 0.9300 . ?
C43 C44 1.29(2) . ?
C44 H44 0.9300 . ?
C45 C46 1.40(2) . ?
C46 C47 1.38(2) . ?
C47 H47 0.9300 . ?
C47 C48 1.41(2) . ?
C48 H48 0.9300 . ?
C49 H49 0.9300 . ?
C49 C50 1.35(2) . ?
C50 H50A 0.9300 . ?
C50 H50 0.9300 . ?
C50 C53 1.386(14) . ?
C51 C52 1.47(2) . ?
C51 C53 1.394(14) . ?
C52 C53A 1.400(14) . ?
C53 H53 0.9300 . ?
C53A H53A 0.9300 . ?
C53A C54 1.380(14) . ?
C54 H54 0.9300 . ?
C54 H54A 0.9300 . ?
C55 H55 0.9300 . ?
C55 C56 1.38(3) . ?
C56 H56 0.9300 . ?
C57 C58 1.53(2) . ?
C58 C59 1.25(3) . ?
C59 H59 0.9300 . ?
C59 C60 1.37(3) . ?
C60 H60 0.9300 . ?
C61 H61 0.9300 . ?
C61 C62 1.36(2) . ?
C62 H62 0.9300 . ?
C63 C64 1.47(2) . ?
C64 C65 1.27(3) . ?
C65 H65 0.9300 . ?
C65 C66 1.28(3) . ?
C66 H66 0.9300 . ?
C67 H67 0.9300 . ?
C67 C68 1.35(2) . ?
C68 H68 0.9300 . ?
C69 C70 1.41(3) . ?
C70 C71 1.40(2) . ?
C71 H71 0.9300 . ?
C71 C72 1.36(2) . ?
C72 H72 0.9300 . ?
C73 H73 0.9300 . ?
C73 C74 1.33(3) . ?
C74 H74 0.9300 . ?
C75 C76 1.57(3) . ?
C76 C77 1.20(3) . ?
C77 H77 0.9300 . ?
C77 C78 1.49(3) . ?
C78 H78 0.9300 . ?
C79 H79 0.9300 . ?
C79 C80 1.33(2) . ?
C80 H80 0.9300 . ?
C81 C82 1.46(2) . ?
C82 C83 1.37(2) . ?
C83 H83 0.9300 . ?
C83 C84 1.36(2) . ?
C84 H84 0.9300 . ?
C85 H85 0.9300 . ?
C85 C86 1.32(3) . ?
C86 H86 0.9300 . ?
C87 C88 1.42(3) . ?
C88 C89 1.26(4) . ?
C89 H89 0.9300 . ?
C89 C90 1.33(3) . ?
C90 H90 0.9300 . ?

loop_
_geom_torsion_atom_site_label_1
_geom_torsion_atom_site_label_2
_geom_torsion_atom_site_label_3
_geom_torsion_atom_site_label_4
_geom_torsion
_geom_torsion_site_symmetry_1
_geom_torsion_site_symmetry_2
_geom_torsion_site_symmetry_3
_geom_torsion_site_symmetry_4
_geom_torsion_publ_flag
Fe1 N1 C1 C2 -174.5(12) . . . . ?
Fe1 N1 C3 S1 176.6(7) . . . . ?
Fe1 N1 C3 C4 -6.0(16) . . . . ?
Fe1 N2 N3 C6 -174.7(13) . . . . ?
Fe1 N2 C4 C3 -5.6(17) . . . . ?
Fe1 N2 C4 C5 177.1(10) . . . . ?
Fe1 N4 C7 C8 -173.9(12) . . . . ?
Fe1 N4 C9 S2 174.5(6) . . . . ?
Fe1 N4 C9 C10 0.8(15) . . . . ?
Fe1 N5 N6 C12 -173.0(12) . . . . ?
Fe1 N5 C10 C9 -2.2(15) . . . . ?
Fe1 N5 C10 C11 175.5(11) . . . . ?
Fe1 N7 N9A C14 -172.0(14) . . . . ?
Fe1 N7 C13 C14 -172.0(14) . . . . ?
Fe1 N7 C15 S3 172.6(9) . . . . ?
Fe1 N7 C15 C16 -11.9(16) . . . . ?
Fe1 N7 C15 C17A 173(2) . . . . ?
Fe1 N8 N9 C18 -169.3(11) . . . . ?
Fe1 N8 C13A C18 -169.3(11) . . . . ?
Fe1 N8 C16 S3A 173.8(8) . . . . ?
Fe1 N8 C16 C15 -11.0(16) . . . . ?
Fe1 N8 C16 C17 172(2) . . . . ?
Fe2 N10 C19 C20 -167.4(15) . . . . ?
Fe2 N10 C21 S4 170.1(9) . . . . ?
Fe2 N10 C21 C22 -5(2) . . . . ?
Fe2 N11 N12 C24 179.8(15) . . . . ?
Fe2 N11 C22 C21 2(2) . . . . ?
Fe2 N11 C22 C23 176.7(14) . . . . ?
Fe2 N13 C25 C26 -169.4(14) . . . . ?
Fe2 N13 C27 S5 173.1(9) . . . . ?
Fe2 N13 C27 C28 -7(2) . . . . ?
Fe2 N14 N15 C30 178.5(17) . . . . ?
Fe2 N14 C28 C27 -2(2) . . . . ?
Fe2 N14 C28 C29 176.8(13) . . . . ?
Fe2 N16 N31A C32 -171.5(14) . . . . ?
Fe2 N16 C31 C32 -171.5(14) . . . . ?
Fe2 N16 C33 S6 172.8(11) . . . . ?
Fe2 N16 C33 C34 -2(3) . . . . ?
Fe2 N16 C33 C35A 175(4) . . . . ?
Fe2 N17 N18 C36 -172.3(17) . . . . ?
Fe2 N17 C18A C36 -172.3(17) . . . . ?
Fe2 N17 C34 S6A 168.3(12) . . . . ?
Fe2 N17 C34 C33 -3(2) . . . . ?
Fe2 N17 C34 C35 177(2) . . . . ?
Fe3 N19 C37 C38 169.3(12) . . . . ?
Fe3 N19 C39 S7 -170.4(7) . . . . ?
Fe3 N19 C39 C40 3.2(17) . . . . ?
Fe3 N20 N21 C42 174.3(11) . . . . ?
Fe3 N20 C40 C39 -2.5(14) . . . . ?
Fe3 N20 C40 C41 -171.1(10) . . . . ?
Fe3 N22 C43 C44 171.5(12) . . . . ?
Fe3 N22 C45 S8 -173.0(7) . . . . ?
Fe3 N22 C45 C46 6.9(17) . . . . ?
Fe3 N23 N24 C48 179.2(13) . . . . ?
Fe3 N23 C46 C45 1.6(16) . . . . ?
Fe3 N23 C46 C47 179.6(10) . . . . ?
Fe3 N25 N49A C50 169.2(13) . . . . ?
Fe3 N25 C49 C50 169.2(13) . . . . ?
Fe3 N25 C51 S9A -169.5(10) . . . . ?
Fe3 N25 C51 C52 6.5(17) . . . . ?
Fe3 N25 C51 C53 -174.5(18) . . . . ?
Fe3 N26 N27 C54 170.9(12) . . . . ?
Fe3 N26 C27A C54 170.9(12) . . . . ?
Fe3 N26 C52 S9 -172.7(9) . . . . ?
Fe3 N26 C52 C51 4.3(18) . . . . ?
Fe3 N26 C52 C53A -171(2) . . . . ?
S1 C3 C4 N2 -175.5(12) . . . . ?
S1 C3 C4 C5 1(3) . . . . ?
S2 C9 C10 N5 -171.7(11) . . . . ?
S2 C9 C10 C11 11(3) . . . . ?
S3 C15 C16 N8 -170.2(13) . . . . ?
S3 C15 C16 C17 5(5) . . . . ?
S4 C21 C22 N11 -172.0(16) . . . . ?
S4 C21 C22 C23 14(3) . . . . ?
S5 C27 C28 N14 -174.1(15) . . . . ?
S5 C27 C28 C29 8(3) . . . . ?
S6 C33 C34 N17 -170.3(19) . . . . ?
S6 C33 C34 C35 9(6) . . . . ?
S7 C39 C40 N20 172.1(10) . . . . ?
S7 C39 C40 C41 -23(2) . . . . ?
S8 C45 C46 N23 174.3(12) . . . . ?
S8 C45 C46 C47 -3(3) . . . . ?
S9A C51 C52 N26 168.9(14) . . . . ?
S9A C51 C52 C53A -18(4) . . . . ?
S10 C57 C58 N29 156.7(12) . . . . ?
S10 C57 C58 C59 -23(2) . . . . ?
S11 C63 C64 N32 -160.9(12) . . . . ?
S11 C63 C64 C65 25(2) . . . . ?
S12 C69 C70 N35 150.0(14) . . . . ?
S12 C69 C70 C71 -29(3) . . . . ?
S13 C75 C76 N38 152.4(14) . . . . ?
S13 C75 C76 C77 -27(3) . . . . ?
S14 C81 C82 N41 157.5(14) . . . . ?
S14 C81 C82 C83 -20(2) . . . . ?
S15 C87 C88 N44 155.4(17) . . . . ?
S15 C87 C88 C89 -16(4) . . . . ?
N1 C1 C2 S1 0.3(18) . . . . ?
N1 C3 C4 N2 7.7(19) . . . . ?
N1 C3 C4 C5 -175.9(16) . . . . ?
N2 N3 C6 C5 0.0(19) . . . . ?
N2 C4 C5 C6 -1.3(17) . . . . ?
N3 N2 C4 C3 178.6(12) . . . . ?
N3 N2 C4 C5 1.4(17) . . . . ?
N4 C7 C8 S2 -2.1(18) . . . . ?
N4 C9 C10 N5 0.9(18) . . . . ?
N4 C9 C10 C11 -176.2(17) . . . . ?
N5 N6 C12 C11 -4.7(19) . . . . ?
N5 C10 C11 C12 -0.6(19) . . . . ?
N6 N5 C10 C9 -180.0(11) . . . . ?
N6 N5 C10 C11 -2.2(17) . . . . ?
N7 N9A C14 C17A 8(3) . . . . ?
N7 C13 C14 S3 9(2) . . . . ?
N7 C15 C16 S3A -171.1(14) . . . . ?
N7 C15 C16 N8 14.7(18) . . . . ?
N7 C15 C16 C17 -170(4) . . . . ?
N7 C15 C17A C14 0(4) . . . . ?
N8 N9 C18 C17 1(3) . . . . ?
N8 C13A C18 S3A -0.3(18) . . . . ?
N8 C16 C17 C18 -2(4) . . . . ?
N9 N8 C16 C15 179.6(12) . . . . ?
N9 N8 C16 C17 2(3) . . . . ?
N9A N7 C15 C16 -179.6(12) . . . . ?
N9A N7 C15 C17A 5(2) . . . . ?
N9A C14 C17A C15 -5(4) . . . . ?
N10 C19 C20 S4 2(2) . . . . ?
N10 C21 C22 N11 3(2) . . . . ?
N10 C21 C22 C23 -171(2) . . . . ?
N11 N12 C24 C23 3(2) . . . . ?
N11 C22 C23 C24 5(2) . . . . ?
N12 N11 C22 C21 -178.8(15) . . . . ?
N12 N11 C22 C23 -4(2) . . . . ?
N13 C25 C26 S5 -2(2) . . . . ?
N13 C27 C28 N14 6(3) . . . . ?
N13 C27 C28 C29 -172(2) . . . . ?
N14 N15 C30 C29 6(2) . . . . ?
N14 C28 C29 C30 6(2) . . . . ?
N15 N14 C28 C27 178.5(16) . . . . ?
N15 N14 C28 C29 -3(2) . . . . ?
N16 N31A C32 C35A -3(4) . . . . ?
N16 C31 C32 S6 0(2) . . . . ?
N16 C33 C34 S6A -167.5(18) . . . . ?
N16 C33 C34 N17 4(3) . . . . ?
N16 C33 C34 C35 -177(4) . . . . ?
N16 C33 C35A C32 -4(6) . . . . ?
N17 N18 C36 C35 -3(3) . . . . ?
N17 C18A C36 S6A 6(3) . . . . ?
N17 C34 C35 C36 -5(4) . . . . ?
N18 N17 C34 C33 -177.2(18) . . . . ?
N18 N17 C34 C35 3(3) . . . . ?
N19 C37 C38 S7 -1.1(19) . . . . ?
N19 C39 C40 N20 -0.6(18) . . . . ?
N19 C39 C40 C41 163.9(17) . . . . ?
N20 N21 C42 C41 -4.3(17) . . . . ?
N20 C40 C41 C42 -6.7(16) . . . . ?
N21 N20 C40 C39 172.9(11) . . . . ?
N21 N20 C40 C41 4.3(16) . . . . ?
N22 C43 C44 S8 0.6(17) . . . . ?
N22 C45 C46 N23 -6(2) . . . . ?
N22 C45 C46 C47 177.1(16) . . . . ?
N23 N24 C48 C47 1.7(19) . . . . ?
N23 C46 C47 C48 1.3(17) . . . . ?
N24 N23 C46 C45 -178.4(13) . . . . ?
N24 N23 C46 C47 -0.4(17) . . . . ?
N25 N49A C50 S9A -1.3(19) . . . . ?
N25 C49 C50 C53 3(2) . . . . ?
N25 C51 C52 S9 169.6(14) . . . . ?
N25 C51 C52 N26 -7.1(19) . . . . ?
N25 C51 C52 C53A 166(4) . . . . ?
N25 C51 C53 C50 4(3) . . . . ?
N26 N27 C54 S9 2.0(18) . . . . ?
N26 C27A C54 C53A 0(3) . . . . ?
N26 C52 C53A C54 -3(4) . . . . ?
N27 N26 C52 S9 2.0(19) . . . . ?
N27 N26 C52 C51 179.0(12) . . . . ?
N28 C55 C56 S10 -5(2) . . . . ?
N28 C57 C58 N29 -27(3) . . . . ?
N28 C57 C58 C59 154(2) . . . . ?
N29 N30 C60 C59 5(2) . . . . ?
N29 C58 C59 C60 0(2) . . . . ?
N30 N29 C58 C57 -176.7(15) . . . . ?
N30 N29 C58 C59 3(2) . . . . ?
N31 C61 C62 S11 -3.3(18) . . . . ?
N31 C63 C64 N32 13(2) . . . . ?
N31 C63 C64 C65 -161.0(18) . . . . ?
N31A N16 C33 C34 -175.5(17) . . . . ?
N31A N16 C33 C35A 2(4) . . . . ?
N31A C32 C35A C33 4(6) . . . . ?
N32 N33 C66 C65 -1(2) . . . . ?
N32 C64 C65 C66 4(2) . . . . ?
N33 N32 C64 C63 -178.3(15) . . . . ?
N33 N32 C64 C65 -4.1(18) . . . . ?
N34 C67 C68 S12 -0.2(19) . . . . ?
N34 C69 C70 N35 -27(3) . . . . ?
N34 C69 C70 C71 153.8(16) . . . . ?
N35 N36 C72 C71 7(2) . . . . ?
N35 C70 C71 C72 -2.7(19) . . . . ?
N36 N35 C70 C69 -173.6(18) . . . . ?
N36 N35 C70 C71 5.4(16) . . . . ?
N37 C73 C74 S13 -3(2) . . . . ?
N37 C75 C76 N38 -25(3) . . . . ?
N37 C75 C76 C77 156(2) . . . . ?
N38 N39 C78 C77 -6(2) . . . . ?
N38 C76 C77 C78 3(3) . . . . ?
N39 N38 C76 C75 175.1(18) . . . . ?
N39 N38 C76 C77 -6(3) . . . . ?
N40 C79 C80 S14 -6.6(18) . . . . ?
N40 C81 C82 N41 -25(3) . . . . ?
N40 C81 C82 C83 157.9(18) . . . . ?
N41 N42 C84 C83 1(2) . . . . ?
N41 C82 C83 C84 -1.2(18) . . . . ?
N42 N41 C82 C81 -175.9(17) . . . . ?
N42 N41 C82 C83 1.7(16) . . . . ?
N43 C85 C86 S15 -4(2) . . . . ?
N43 C87 C88 N44 -22(4) . . . . ?
N43 C87 C88 C89 167(3) . . . . ?
N44 N45 C90 C89 6(3) . . . . ?
N44 C88 C89 C90 0(3) . . . . ?
N45 N44 C88 C87 -171(2) . . . . ?
N45 N44 C88 C89 3(2) . . . . ?
N49A N25 C51 S9A 2.8(19) . . . . ?
N49A N25 C51 C52 178.8(13) . . . . ?
C1 N1 C3 S1 2.3(15) . . . . ?
C1 N1 C3 C4 179.7(12) . . . . ?
C2 S1 C3 N1 -1.8(12) . . . . ?
C2 S1 C3 C4 -178.7(15) . . . . ?
C3 S1 C2 C1 0.8(14) . . . . ?
C3 N1 C1 C2 -1.7(18) . . . . ?
C3 C4 C5 C6 -177.9(17) . . . . ?
C4 N2 N3 C6 -0.8(17) . . . . ?
C4 C5 C6 N3 0.8(18) . . . . ?
C7 N4 C9 S2 -3.5(15) . . . . ?
C7 N4 C9 C10 -177.2(12) . . . . ?
C8 S2 C9 N4 2.0(12) . . . . ?
C8 S2 C9 C10 174.6(14) . . . . ?
C9 S2 C8 C7 0.1(13) . . . . ?
C9 N4 C7 C8 3.5(18) . . . . ?
C9 C10 C11 C12 176.4(17) . . . . ?
C10 N5 N6 C12 4.1(16) . . . . ?
C10 C11 C12 N6 3.1(19) . . . . ?
C13 N7 C15 S3 4.9(17) . . . . ?
C13 N7 C15 C16 -179.6(12) . . . . ?
C13A N8 C16 S3A 4.4(17) . . . . ?
C13A N8 C16 C15 179.6(12) . . . . ?
C14 S3 C15 N7 -0.2(14) . . . . ?
C14 S3 C15 C16 -175.1(14) . . . . ?
C15 S3 C14 C13 -4.9(16) . . . . ?
C15 N7 N9A C14 -8.4(19) . . . . ?
C15 N7 C13 C14 -8.4(19) . . . . ?
C15 C16 C17 C18 -177(2) . . . . ?
C16 S3A C18 C13A 2.4(14) . . . . ?
C16 N8 N9 C18 -2.5(18) . . . . ?
C16 N8 C13A C18 -2.5(18) . . . . ?
C16 C15 C17A C14 -173.8(19) . . . . ?
C16 C17 C18 N9 0(4) . . . . ?
C17A C15 C16 S3A 2(4) . . . . ?
C17A C15 C16 N8 -172(3) . . . . ?
C18 S3A C16 N8 -4.0(14) . . . . ?
C18 S3A C16 C15 -178.2(15) . . . . ?
C18A N17 C34 S6A -6(2) . . . . ?
C18A N17 C34 C33 -177.2(18) . . . . ?
C19 N10 C21 S4 2(2) . . . . ?
C19 N10 C21 C22 -173.4(16) . . . . ?
C20 S4 C21 N10 -1.1(16) . . . . ?
C20 S4 C21 C22 173.6(19) . . . . ?
C21 S4 C20 C19 -0.3(17) . . . . ?
C21 N10 C19 C20 -2(2) . . . . ?
C21 C22 C23 C24 179.4(19) . . . . ?
C22 N11 N12 C24 0(2) . . . . ?
C22 C23 C24 N12 -5(2) . . . . ?
C25 N13 C27 S5 0(2) . . . . ?
C25 N13 C27 C28 180.0(17) . . . . ?
C26 S5 C27 N13 -1.3(17) . . . . ?
C26 S5 C27 C28 178.9(19) . . . . ?
C27 S5 C26 C25 2.1(16) . . . . ?
C27 N13 C25 C26 1(2) . . . . ?
C27 C28 C29 C30 -176(2) . . . . ?
C27A N26 C52 C51 179.0(12) . . . . ?
C27A N26 C52 C53A 3(3) . . . . ?
C28 N14 N15 C30 -2(2) . . . . ?
C28 C29 C30 N15 -7(2) . . . . ?
C31 N16 C33 S6 0(2) . . . . ?
C31 N16 C33 C34 -175.5(17) . . . . ?
C32 S6 C33 N16 0(2) . . . . ?
C32 S6 C33 C34 174(2) . . . . ?
C33 S6 C32 C31 0.0(18) . . . . ?
C33 N16 N31A C32 0(2) . . . . ?
C33 N16 C31 C32 0(2) . . . . ?
C33 C34 C35 C36 176(3) . . . . ?
C34 S6A C36 C18A -7(2) . . . . ?
C34 N17 N18 C36 0(3) . . . . ?
C34 N17 C18A C36 0(3) . . . . ?
C34 C33 C35A C32 172(3) . . . . ?
C34 C35 C36 N18 5(4) . . . . ?
C35A C33 C34 S6A 17(7) . . . . ?
C35A C33 C34 N17 -172(6) . . . . ?
C36 S6A C34 N17 7(2) . . . . ?
C36 S6A C34 C33 178(2) . . . . ?
C37 N19 C39 S7 0.8(18) . . . . ?
C37 N19 C39 C40 174.4(13) . . . . ?
C38 S7 C39 N19 -1.2(13) . . . . ?
C38 S7 C39 C40 -174.1(13) . . . . ?
C39 S7 C38 C37 1.3(13) . . . . ?
C39 N19 C37 C38 0(2) . . . . ?
C39 C40 C41 C42 -170.8(16) . . . . ?
C40 N20 N21 C42 0.1(16) . . . . ?
C40 C41 C42 N21 6.4(16) . . . . ?
C43 N22 C45 S8 0.9(15) . . . . ?
C43 N22 C45 C46 -179.2(12) . . . . ?
C44 S8 C45 N22 -0.5(12) . . . . ?
C44 S8 C45 C46 179.6(15) . . . . ?
C45 S8 C44 C43 0.0(13) . . . . ?
C45 N22 C43 C44 -1.0(18) . . . . ?
C45 C46 C47 C48 178.9(17) . . . . ?
C46 N23 N24 C48 -0.8(18) . . . . ?
C46 C47 C48 N24 -1.9(18) . . . . ?
C49 N25 C51 C52 178.8(13) . . . . ?
C49 N25 C51 C53 -2(2) . . . . ?
C49 C50 C53 C51 -5(3) . . . . ?
C50 S9A C51 N25 -2.9(15) . . . . ?
C50 S9A C51 C52 -178.5(14) . . . . ?
C51 S9A C50 N49A 2.2(14) . . . . ?
C51 N25 N49A C50 -0.6(18) . . . . ?
C51 N25 C49 C50 -0.6(18) . . . . ?
C51 C52 C53A C54 -177(2) . . . . ?
C52 S9 C54 N27 -0.8(14) . . . . ?
C52 N26 N27 C54 -2.4(19) . . . . ?
C52 N26 C27A C54 -2.4(19) . . . . ?
C52 C51 C53 C50 -177.2(19) . . . . ?
C52 C53A C54 C27A 2(4) . . . . ?
C53 C51 C52 S9 -9(4) . . . . ?
C53 C51 C52 N26 175(3) . . . . ?
C54 S9 C52 N26 -0.7(15) . . . . ?
C54 S9 C52 C51 -177.3(15) . . . . ?
C55 N28 C57 S10 -4(2) . . . . ?
C55 N28 C57 C58 -179.8(16) . . . . ?
C56 S10 C57 N28 0.9(18) . . . . ?
C56 S10 C57 C58 177.4(15) . . . . ?
C57 S10 C56 C55 2.3(15) . . . . ?
C57 N28 C55 C56 5(2) . . . . ?
C57 C58 C59 C60 179.4(16) . . . . ?
C58 N29 N30 C60 -4.0(16) . . . . ?
C58 C59 C60 N30 -3(3) . . . . ?
C61 N31 C63 S11 -6.8(18) . . . . ?
C61 N31 C63 C64 179.2(15) . . . . ?
C62 S11 C63 N31 4.3(14) . . . . ?
C62 S11 C63 C64 178.9(14) . . . . ?
C63 S11 C62 C61 -0.4(13) . . . . ?
C63 N31 C61 C62 6.2(19) . . . . ?
C63 C64 C65 C66 178.7(17) . . . . ?
C64 N32 N33 C66 2.7(18) . . . . ?
C64 C65 C66 N33 -2(3) . . . . ?
C67 N34 C69 S12 1.2(19) . . . . ?
C67 N34 C69 C70 178.6(16) . . . . ?
C68 S12 C69 N34 -1.1(15) . . . . ?
C68 S12 C69 C70 -178.3(17) . . . . ?
C69 S12 C68 C67 0.7(13) . . . . ?
C69 N34 C67 C68 -1(2) . . . . ?
C69 C70 C71 C72 176.4(15) . . . . ?
C70 N35 N36 C72 -6.8(16) . . . . ?
C70 C71 C72 N36 -2(2) . . . . ?
C73 N37 C75 S13 1(2) . . . . ?
C73 N37 C75 C76 178(2) . . . . ?
C74 S13 C75 N37 -2.1(19) . . . . ?
C74 S13 C75 C76 -179.5(17) . . . . ?
C75 S13 C74 C73 2.5(17) . . . . ?
C75 N37 C73 C74 1(2) . . . . ?
C75 C76 C77 C78 -177.6(17) . . . . ?
C76 N38 N39 C78 6(2) . . . . ?
C76 C77 C78 N39 2(2) . . . . ?
C79 N40 C81 S14 -5(2) . . . . ?
C79 N40 C81 C82 177.7(15) . . . . ?
C80 S14 C81 N40 1.0(17) . . . . ?
C80 S14 C81 C82 178.5(16) . . . . ?
C81 S14 C80 C79 3.3(14) . . . . ?
C81 N40 C79 C80 7(2) . . . . ?
C81 C82 C83 C84 176.5(15) . . . . ?
C82 N41 N42 C84 -1.9(19) . . . . ?
C82 C83 C84 N42 0(2) . . . . ?
C85 N43 C87 S15 3(2) . . . . ?
C85 N43 C87 C88 180(2) . . . . ?
C86 S15 C87 N43 -4.3(18) . . . . ?
C86 S15 C87 C88 178.3(19) . . . . ?
C87 S15 C86 C85 4.7(16) . . . . ?
C87 N43 C85 C86 1(2) . . . . ?
C87 C88 C89 C90 174(3) . . . . ?
C88 N44 N45 C90 -6(3) . . . . ?
C88 C89 C90 N45 -4(4) . . . . ?

loop_
_twin_individual_id
_twin_individual_mass_fraction_refined
1 0.44(5)
2 0.56(5)

loop_
_exptl_oxdiff_crystal_face_indexfrac_h
_exptl_oxdiff_crystal_face_indexfrac_k
_exptl_oxdiff_crystal_face_indexfrac_l
_exptl_oxdiff_crystal_face_x
_exptl_oxdiff_crystal_face_y
_exptl_oxdiff_crystal_face_z
4.4352 19.8822 6.9470 -0.1687 -0.7042 0.6897
-14.5651 8.6670 -14.7365 0.1496 0.6213 0.7692
-2.8801 -20.5311 -5.3434 0.1512 0.6316 -0.7604
13.0226 10.4112 15.1592 -0.2330 -0.9708 0.0573
12.3914 -13.8552 11.8293 -0.0919 -0.3803 -0.9203
-18.7941 5.0643 -9.0963 -0.1402 0.7586 0.6363
6.7498 20.0863 0.0269 0.1257 -0.6760 0.7261
-3.5430 -20.8890 1.5162 -0.1016 0.5455 -0.8319
-4.5367 -14.3408 17.6598 -0.6954 0.1665 -0.6991
-15.0103 13.3134 7.5888 -0.6421 0.1547 0.7509
7.0581 12.0029 -18.8496 0.8005 -0.1918 0.5678
14.4538 0.0519 -18.0776 0.9697 -0.2329 -0.0740
0.7996 -5.3566 24.2008 -0.8103 -0.3360 -0.4802
1.5345 0.0105 -24.9565 0.9009 0.3733 0.2213
-4.6924 7.7049 22.6306 -0.9084 -0.3761 0.1826
-7.2554 18.2993 -9.3185 0.1195 0.0503 0.9916
-0.6655 1.9969 -0.9968 0.0153 0.0004 0.1058
